data_4080525
loop_
_publ_author_name
'Roy, Dipak Kumar'
'Anju, R. S.'
'Varghese, Babu'
'Ghosh, Sundargopal'

_publ_section_title
;
 Reactivity of Dirhodium Analogues of Octaborane-12 and Decaborane-14
 towards Transition-Metal Moieties
;
_journal_issue 6
_journal_name_full Organometallics
_journal_page_first 1964
_journal_paper_doi 10.1021/om400055s
_journal_volume 32
_journal_year 2013
_chemical_formula_moiety 'C30 H33 B6 Fe4 O10 Rh2 '
_chemical_formula_sum 'C30 H33 B6 Fe4 O10 Rh2'
_chemical_formula_weight 1047.65
_chemical_name_systematic
; 
 ? 
;
_space_group_IT_number 2
_symmetry_cell_setting triclinic
_symmetry_space_group_name_Hall '-P 1'
_symmetry_space_group_name_H-M 'P -1'
_atom_sites_solution_hydrogens geom
_atom_sites_solution_primary direct
_atom_sites_solution_secondary difmap
_audit_creation_method SHELXL-97
_cell_angle_alpha 79.419(3)
_cell_angle_beta 82.464(2)
_cell_angle_gamma 67.166(2)
_cell_formula_units_Z 2
_cell_length_a 10.0001(4)
_cell_length_b 11.5343(6)
_cell_length_c 18.9128(8)
_cell_measurement_temperature 298(2)
_cell_volume 1972.02(16)
_computing_cell_refinement APEXII,Bruker,2004
_computing_data_collection APEXII,Bruker,2004
_computing_data_reduction SAINT,Bruker,2004
_computing_molecular_graphics 'ORTEP-3 (Farrugia, 1997)'
_computing_publication_material 'SHELXL-97 (Sheldrick, 2008)'
_computing_structure_refinement 'SHELXL-97 (Sheldrick, 2008)'
_computing_structure_solution 'SHELXS-97 (Sheldrick, 2008)'
_diffrn_ambient_temperature 298(2)
_diffrn_measured_fraction_theta_full 0.983
_diffrn_measured_fraction_theta_max 0.970
_diffrn_measurement_device_type 'Bruker APEXII CCD area detector'
_diffrn_measurement_method 'Phi and omega scans'
_diffrn_radiation_monochromator graphite
_diffrn_radiation_source 'fine-focus sealed tube'
_diffrn_radiation_type MoK\a
_diffrn_radiation_wavelength 0.71073
_diffrn_reflns_av_R_equivalents 0.0264
_diffrn_reflns_av_sigmaI/netI 0.0350
_diffrn_reflns_limit_h_max 12
_diffrn_reflns_limit_h_min -13
_diffrn_reflns_limit_k_max 15
_diffrn_reflns_limit_k_min -15
_diffrn_reflns_limit_l_max 25
_diffrn_reflns_limit_l_min -25
_diffrn_reflns_number 25896
_diffrn_reflns_theta_full 25.00
_diffrn_reflns_theta_max 28.35
_diffrn_reflns_theta_min 1.10
_exptl_absorpt_coefficient_mu 2.299
_exptl_absorpt_correction_T_max 0.5464
_exptl_absorpt_correction_T_min 0.3709
_exptl_absorpt_correction_type multi-scan
_exptl_absorpt_process_details 'SADABS (Bruker,2004)'
_exptl_crystal_colour Brown
_exptl_crystal_density_diffrn 1.764
_exptl_crystal_density_method 'not measured'
_exptl_crystal_description Block
_exptl_crystal_F_000 1638
_exptl_crystal_size_max 0.18
_exptl_crystal_size_mid 0.15
_exptl_crystal_size_min 0.10
_refine_diff_density_max 0.811
_refine_diff_density_min -0.391
_refine_diff_density_rms 0.106
_refine_ls_extinction_method none
_refine_ls_goodness_of_fit_ref 0.836
_refine_ls_hydrogen_treatment mixed
_refine_ls_matrix_type full
_refine_ls_number_parameters 491
_refine_ls_number_reflns 9547
_refine_ls_number_restraints 0
_refine_ls_restrained_S_all 0.836
_refine_ls_R_factor_all 0.0474
_refine_ls_R_factor_gt 0.0323
_refine_ls_shift/su_max 0.060
_refine_ls_shift/su_mean 0.001
_refine_ls_structure_factor_coef Fsqd
_refine_ls_weighting_details 'calc w=1/[\s^2^(Fo^2^)+(0.1000P)^2^+0.0000P] where P=(Fo^2^+2Fc^2^)/3'
_refine_ls_weighting_scheme calc
_refine_ls_wR_factor_gt 0.0980
_refine_ls_wR_factor_ref 0.1163
_reflns_number_gt 7552
_reflns_number_total 9547
_reflns_threshold_expression >2sigma(I)
_cod_data_source_file om400055s_si_004.cif
_cod_data_source_block new
_cod_depositor_comments
;
The following automatic conversions were performed:

'_symmetry_cell_setting' value 'Triclinic' changed to 'triclinic'
according to /home/saulius/struct/CIF-dictionaries/cif_core.dic
dictionary named 'cif_core.dic' version 2.4.2 from 2011-04-26.

Automatic conversion script
Id: cif_fix_values 1891 2012-01-12 08:04:46Z andrius 
;
_cod_original_cell_volume 1972.02(15)
_cod_original_sg_symbol_H-M ' P-1'
_cod_database_code 4080525

loop_
_symmetry_equiv_pos_as_xyz
'x, y, z'
'-x, -y, -z'

loop_
_atom_site_label
_atom_site_type_symbol
_atom_site_fract_x
_atom_site_fract_y
_atom_site_fract_z
_atom_site_U_iso_or_equiv
_atom_site_adp_type
_atom_site_occupancy
_atom_site_symmetry_multiplicity
_atom_site_calc_flag
_atom_site_refinement_flags
B1 B 0.2419(4) 0.1142(4) 0.17631(19) 0.0317(7) Uani 1 1 d .
B2 B -0.0042(4) 0.3696(4) 0.2250(2) 0.0361(8) Uani 1 1 d .
B3 B 0.1789(4) 0.3532(4) 0.22402(19) 0.0309(7) Uani 1 1 d .
B4 B 0.2937(4) 0.2375(4) 0.28958(19) 0.0303(7) Uani 1 1 d .
B5 B 0.1919(4) 0.1423(4) 0.3396(2) 0.0337(8) Uani 1 1 d .
B6 B 0.3152(4) 0.2226(4) 0.19553(18) 0.0296(7) Uani 1 1 d .
C1 C 0.5661(4) -0.0548(4) 0.3216(3) 0.0540(11) Uani 1 1 d .
C2 C 0.4711(4) -0.1180(4) 0.3513(2) 0.0440(8) Uani 1 1 d .
C3 C 0.4425(4) -0.1726(3) 0.2955(2) 0.0442(9) Uani 1 1 d .
C4 C 0.5174(4) -0.1407(4) 0.2313(2) 0.0544(11) Uani 1 1 d .
C5 C 0.5917(4) -0.0664(4) 0.2479(3) 0.0599(13) Uani 1 1 d .
C6 C 0.6953(6) -0.0208(6) 0.1951(4) 0.132(4) Uani 1 1 d .
H6A H 0.7133 0.0436 0.2135 0.197 Uiso 1 1 calc R
H6B H 0.6528 0.0137 0.1495 0.197 Uiso 1 1 calc R
H6C H 0.7853 -0.0910 0.1889 0.197 Uiso 1 1 calc R
C7 C 0.6317(6) 0.0103(5) 0.3611(4) 0.099(2) Uani 1 1 d .
H7A H 0.7343 -0.0375 0.3632 0.149 Uiso 1 1 calc R
H7B H 0.5869 0.0155 0.4091 0.149 Uiso 1 1 calc R
H7C H 0.6157 0.0944 0.3360 0.149 Uiso 1 1 calc R
C8 C 0.4241(6) -0.1407(5) 0.4304(2) 0.0744(15) Uani 1 1 d .
H8A H 0.4794 -0.2265 0.4504 0.112 Uiso 1 1 calc R
H8B H 0.3226 -0.1271 0.4353 0.112 Uiso 1 1 calc R
H8C H 0.4406 -0.0829 0.4555 0.112 Uiso 1 1 calc R
C9 C 0.3583(5) -0.2578(4) 0.3075(3) 0.0735(15) Uani 1 1 d .
H9A H 0.3818 -0.3065 0.2685 0.110 Uiso 1 1 calc R
H9B H 0.2561 -0.2073 0.3099 0.110 Uiso 1 1 calc R
H9C H 0.3830 -0.3143 0.3520 0.110 Uiso 1 1 calc R
C10 C 0.5274(8) -0.1886(6) 0.1617(3) 0.109(3) Uani 1 1 d .
H10A H 0.5953 -0.2751 0.1647 0.164 Uiso 1 1 calc R
H10B H 0.5600 -0.1369 0.1231 0.164 Uiso 1 1 calc R
H10C H 0.4335 -0.1847 0.1525 0.164 Uiso 1 1 calc R
C11 C 0.0691(5) 0.3593(5) 0.4419(2) 0.0632(13) Uani 1 1 d .
C12 C 0.0728(7) 0.4714(6) 0.3947(3) 0.082(2) Uani 1 1 d .
C13 C -0.0556(9) 0.5272(5) 0.3620(3) 0.088(2) Uani 1 1 d .
C14 C -0.1374(5) 0.4566(7) 0.3841(3) 0.0790(18) Uani 1 1 d .
C15 C -0.0615(6) 0.3515(5) 0.4335(2) 0.0653(14) Uani 1 1 d .
C16 C -0.1167(12) 0.2498(9) 0.4724(4) 0.203(6) Uani 1 1 d .
H16A H -0.0513 0.1960 0.5083 0.305 Uiso 1 1 calc R
H16B H -0.1222 0.1997 0.4383 0.305 Uiso 1 1 calc R
H16C H -0.2116 0.2893 0.4950 0.305 Uiso 1 1 calc R
C17 C 0.1791(9) 0.2707(8) 0.4926(4) 0.205(7) Uani 1 1 d .
H17A H 0.1332 0.2640 0.5403 0.308 Uiso 1 1 calc R
H17B H 0.2544 0.3026 0.4930 0.308 Uiso 1 1 calc R
H17C H 0.2205 0.1883 0.4773 0.308 Uiso 1 1 calc R
C18 C 0.1995(12) 0.5127(12) 0.3921(6) 0.238(8) Uani 1 1 d .
H18A H 0.2797 0.4616 0.3634 0.357 Uiso 1 1 calc R
H18B H 0.2281 0.5023 0.4401 0.357 Uiso 1 1 calc R
H18C H 0.1714 0.6004 0.3712 0.357 Uiso 1 1 calc R
C19 C -0.0987(17) 0.6488(6) 0.3113(4) 0.265(9) Uani 1 1 d .
H19A H -0.0623 0.6317 0.2632 0.398 Uiso 1 1 calc R
H19B H -0.0589 0.7043 0.3249 0.398 Uiso 1 1 calc R
H19C H -0.2028 0.6887 0.3130 0.398 Uiso 1 1 calc R
C20 C -0.2898(7) 0.4920(12) 0.3647(5) 0.216(7) Uani 1 1 d .
H20A H -0.3549 0.5561 0.3922 0.324 Uiso 1 1 calc R
H20B H -0.3154 0.4182 0.3751 0.324 Uiso 1 1 calc R
H20C H -0.2970 0.5243 0.3142 0.324 Uiso 1 1 calc R
C21 C 0.0491(4) 0.0319(4) 0.3136(2) 0.0489(9) Uani 1 1 d .
C22 C -0.1295(4) 0.2275(4) 0.2528(2) 0.0487(9) Uani 1 1 d .
C23 C 0.0761(5) -0.0574(5) 0.1661(3) 0.0613(12) Uani 1 1 d .
C24 C 0.1338(6) 0.0470(6) 0.0335(3) 0.0767(16) Uani 1 1 d .
C25 C -0.0916(5) 0.1791(5) 0.1082(2) 0.0576(11) Uani 1 1 d .
C26 C 0.2164(5) 0.2573(4) 0.0461(2) 0.0494(9) Uani 1 1 d .
C27 C -0.0341(5) 0.4136(4) 0.0948(2) 0.0493(9) Uani 1 1 d .
C28 C 0.4216(5) 0.3732(4) 0.0509(2) 0.0570(11) Uani 1 1 d .
C29 C 0.1861(5) 0.5497(4) 0.0938(2) 0.0561(11) Uani 1 1 d .
C30 C 0.4404(5) 0.4643(4) 0.1654(2) 0.0569(11) Uani 1 1 d .
Fe1 Fe 0.06256(5) 0.16216(5) 0.25165(2) 0.03034(11) Uani 1 1 d .
Fe2 Fe 0.09453(6) 0.08708(6) 0.12319(3) 0.04260(14) Uani 1 1 d .
Fe3 Fe 0.13078(5) 0.29739(5) 0.13294(2) 0.03244(12) Uani 1 1 d .
Fe4 Fe 0.31813(6) 0.40540(5) 0.13517(3) 0.03898(13) Uani 1 1 d .
O1 O 0.0302(4) -0.0492(4) 0.3538(2) 0.0794(11) Uani 1 1 d .
O2 O -0.2556(3) 0.2630(4) 0.2591(2) 0.0807(11) Uani 1 1 d .
O3 O 0.0659(5) -0.1504(4) 0.1924(3) 0.0953(14) Uani 1 1 d .
O4 O 0.1620(6) 0.0156(6) -0.0212(2) 0.131(2) Uani 1 1 d .
O5 O -0.2106(4) 0.2338(4) 0.0965(2) 0.0829(11) Uani 1 1 d .
O6 O 0.2733(4) 0.2342(4) -0.00834(16) 0.0795(11) Uani 1 1 d .
O7 O -0.1367(4) 0.4859(4) 0.06888(18) 0.0745(10) Uani 1 1 d .
O8 O 0.4903(5) 0.3565(4) -0.00122(19) 0.0907(13) Uani 1 1 d .
O9 O 0.1033(5) 0.6421(4) 0.0688(2) 0.0914(12) Uani 1 1 d .
O10 O 0.5150(5) 0.5026(4) 0.1853(3) 0.0964(13) Uani 1 1 d .
Rh1 Rh 0.35846(2) 0.04423(2) 0.265947(12) 0.02746(8) Uani 1 1 d .
Rh2 Rh 0.06967(3) 0.33678(2) 0.327611(12) 0.03025(8) Uani 1 1 d .
H1BB H 0.197(4) 0.079(4) 0.403(2) 0.047(11) Uiso 1 1 d .
H2BB H -0.121(4) 0.451(4) 0.218(2) 0.055(12) Uiso 1 1 d .
H6BB H 0.379(4) 0.254(3) 0.3138(18) 0.030(9) Uiso 1 1 d .

loop_
_atom_site_aniso_label
_atom_site_aniso_U_11
_atom_site_aniso_U_22
_atom_site_aniso_U_33
_atom_site_aniso_U_23
_atom_site_aniso_U_13
_atom_site_aniso_U_12
B1 0.0371(18) 0.029(2) 0.0287(17) -0.0046(15) -0.0014(14) -0.0123(15)
B2 0.0391(19) 0.032(2) 0.0310(18) -0.0031(16) -0.0031(14) -0.0070(16)
B3 0.0358(17) 0.0277(19) 0.0270(17) -0.0018(14) -0.0012(13) -0.0107(15)
B4 0.0364(17) 0.0269(19) 0.0251(16) 0.0013(14) -0.0036(13) -0.0109(15)
B5 0.0365(18) 0.028(2) 0.0283(17) -0.0007(15) 0.0028(14) -0.0065(15)
B6 0.0357(17) 0.029(2) 0.0240(16) -0.0018(14) 0.0015(13) -0.0144(15)
C1 0.0325(18) 0.039(2) 0.083(3) 0.002(2) -0.0163(19) -0.0059(16)
C2 0.0385(18) 0.031(2) 0.049(2) 0.0047(16) -0.0061(15) -0.0017(15)
C3 0.0364(17) 0.0234(18) 0.065(2) -0.0038(17) -0.0034(16) -0.0039(14)
C4 0.050(2) 0.036(2) 0.053(2) -0.0081(18) 0.0075(18) 0.0071(18)
C5 0.0298(18) 0.037(2) 0.087(3) 0.013(2) 0.0174(19) -0.0017(16)
C6 0.054(3) 0.092(5) 0.181(7) 0.050(5) 0.052(4) -0.004(3)
C7 0.075(4) 0.060(4) 0.166(7) 0.002(4) -0.076(4) -0.016(3)
C8 0.083(3) 0.059(3) 0.049(3) 0.015(2) -0.007(2) -0.002(3)
C9 0.061(3) 0.036(3) 0.121(5) -0.001(3) -0.017(3) -0.017(2)
C10 0.139(6) 0.068(4) 0.073(4) -0.037(3) 0.007(4) 0.021(4)
C11 0.067(3) 0.064(3) 0.036(2) -0.026(2) -0.0104(18) 0.010(2)
C12 0.099(4) 0.093(5) 0.085(4) -0.069(4) 0.049(3) -0.060(4)
C13 0.142(6) 0.033(3) 0.043(3) -0.011(2) 0.018(3) 0.011(3)
C14 0.047(2) 0.099(5) 0.062(3) -0.042(3) -0.002(2) 0.018(3)
C15 0.099(4) 0.055(3) 0.050(2) -0.027(2) 0.038(3) -0.042(3)
C16 0.374(15) 0.173(8) 0.133(6) -0.104(6) 0.190(9) -0.207(10)
C17 0.194(9) 0.192(9) 0.115(6) -0.113(6) -0.111(6) 0.123(7)
C18 0.243(11) 0.320(15) 0.306(14) -0.276(13) 0.190(11) -0.236(12)
C19 0.53(2) 0.037(4) 0.078(5) -0.001(4) 0.041(9) 0.029(8)
C20 0.046(3) 0.365(16) 0.201(10) -0.207(11) -0.008(4) 0.036(6)
C21 0.0394(19) 0.044(2) 0.056(2) 0.0039(19) 0.0009(16) -0.0136(17)
C22 0.0408(19) 0.045(2) 0.056(2) 0.0023(19) -0.0043(16) -0.0153(17)
C23 0.055(2) 0.060(3) 0.079(3) -0.009(3) -0.013(2) -0.030(2)
C24 0.094(4) 0.117(5) 0.055(3) -0.036(3) 0.004(2) -0.071(4)
C25 0.061(3) 0.067(3) 0.054(2) -0.002(2) -0.017(2) -0.032(2)
C26 0.072(3) 0.047(2) 0.0303(18) -0.0018(16) 0.0018(17) -0.027(2)
C27 0.058(2) 0.053(3) 0.0343(18) 0.0017(17) -0.0088(16) -0.019(2)
C28 0.078(3) 0.053(3) 0.044(2) -0.0007(19) 0.012(2) -0.037(2)
C29 0.080(3) 0.039(2) 0.042(2) 0.0058(18) -0.006(2) -0.018(2)
C30 0.074(3) 0.044(3) 0.061(3) -0.002(2) -0.008(2) -0.032(2)
Fe1 0.0294(2) 0.0293(3) 0.0301(2) -0.00146(19) 0.00029(17) -0.01053(19)
Fe2 0.0499(3) 0.0474(3) 0.0399(3) -0.0114(2) -0.0048(2) -0.0255(3)
Fe3 0.0408(3) 0.0324(3) 0.0223(2) -0.00046(18) -0.00280(17) -0.0131(2)
Fe4 0.0538(3) 0.0333(3) 0.0323(3) 0.0003(2) 0.0030(2) -0.0230(2)
O1 0.079(2) 0.067(2) 0.089(3) 0.028(2) -0.0010(19) -0.043(2)
O2 0.0305(14) 0.082(3) 0.116(3) 0.002(2) -0.0077(16) -0.0132(15)
O3 0.098(3) 0.062(3) 0.140(4) 0.017(2) -0.029(3) -0.052(2)
O4 0.163(5) 0.217(6) 0.080(3) -0.084(4) 0.034(3) -0.131(5)
O5 0.061(2) 0.086(3) 0.103(3) 0.000(2) -0.036(2) -0.025(2)
O6 0.125(3) 0.083(3) 0.0412(17) -0.0237(17) 0.0275(18) -0.054(2)
O7 0.069(2) 0.073(2) 0.060(2) 0.0119(17) -0.0297(16) -0.0045(18)
O8 0.111(3) 0.116(3) 0.056(2) -0.025(2) 0.036(2) -0.062(3)
O9 0.124(3) 0.053(2) 0.079(3) 0.010(2) -0.026(2) -0.016(2)
O10 0.100(3) 0.077(3) 0.135(4) -0.019(3) -0.032(3) -0.050(2)
Rh1 0.02693(12) 0.02295(14) 0.02886(13) -0.00203(10) 0.00202(9) -0.00737(10)
Rh2 0.03435(14) 0.02507(15) 0.02347(13) -0.00282(10) 0.00112(9) -0.00388(10)

loop_
_atom_type_symbol
_atom_type_description
_atom_type_scat_dispersion_real
_atom_type_scat_dispersion_imag
_atom_type_scat_source
C C 0.0033 0.0016 'International Tables Vol C Tables 4.2.6.8 and 6.1.1.4'
H H 0.0000 0.0000 'International Tables Vol C Tables 4.2.6.8 and 6.1.1.4'
B B 0.0013 0.0007 'International Tables Vol C Tables 4.2.6.8 and 6.1.1.4'
O O 0.0106 0.0060 'International Tables Vol C Tables 4.2.6.8 and 6.1.1.4'
Fe Fe 0.3463 0.8444 'International Tables Vol C Tables 4.2.6.8 and 6.1.1.4'
Rh Rh -1.1178 0.9187 'International Tables Vol C Tables 4.2.6.8 and 6.1.1.4'

loop_
_geom_angle_atom_site_label_1
_geom_angle_atom_site_label_2
_geom_angle_atom_site_label_3
_geom_angle
B6 B1 Fe2 147.5(3)
B6 B1 Fe3 67.15(18)
Fe2 B1 Fe3 80.44(14)
B6 B1 Rh1 68.20(17)
Fe2 B1 Rh1 142.1(2)
Fe3 B1 Rh1 130.10(19)
B6 B1 Fe1 96.18(19)
Fe2 B1 Fe1 80.35(13)
Fe3 B1 Fe1 80.06(14)
Rh1 B1 Fe1 83.69(13)
B3 B2 Rh2 66.54(17)
B3 B2 Fe3 64.77(17)
Rh2 B2 Fe3 124.11(19)
B3 B2 Fe1 89.6(2)
Rh2 B2 Fe1 78.35(14)
Fe3 B2 Fe1 75.60(13)
B3 B2 H2BB 139(2)
Rh2 B2 H2BB 114(2)
Fe3 B2 H2BB 121(2)
Fe1 B2 H2BB 131(2)
B6 B3 B2 120.0(3)
B6 B3 B4 61.6(2)
B2 B3 B4 119.5(3)
B6 B3 Fe3 66.42(17)
B2 B3 Fe3 66.29(17)
B4 B3 Fe3 120.5(2)
B6 B3 Rh2 119.9(2)
B2 B3 Rh2 63.96(17)
B4 B3 Rh2 66.79(16)
Fe3 B3 Rh2 123.21(17)
B6 B3 Fe4 67.93(16)
B2 B3 Fe4 129.2(2)
B4 B3 Fe4 108.1(2)
Fe3 B3 Fe4 75.29(12)
Rh2 B3 Fe4 161.3(2)
B3 B4 B6 57.0(2)
B3 B4 B5 107.7(2)
B6 B4 B5 110.3(3)
B3 B4 Rh2 64.01(16)
B6 B4 Rh2 113.7(2)
B5 B4 Rh2 61.85(16)
B3 B4 Rh1 112.2(2)
B6 B4 Rh1 64.82(17)
B5 B4 Rh1 63.07(17)
Rh2 B4 Rh1 118.93(17)
B3 B4 H6BB 122.4(18)
B6 B4 H6BB 118.9(17)
B5 B4 H6BB 122.8(18)
Rh2 B4 H6BB 116.6(17)
Rh1 B4 H6BB 114.0(18)
B4 B5 Rh2 67.14(18)
B4 B5 Rh1 66.44(17)
Rh2 B5 Rh1 126.46(18)
B4 B5 Fe1 95.64(19)
Rh2 B5 Fe1 79.17(13)
Rh1 B5 Fe1 80.27(13)
B4 B5 H1BB 133.9(17)
Rh2 B5 H1BB 118.2(18)
Rh1 B5 H1BB 112.9(18)
Fe1 B5 H1BB 130.4(17)
B3 B6 B1 110.3(3)
B3 B6 B4 61.4(2)
B1 B6 B4 112.5(2)
B3 B6 Fe3 65.96(17)
B1 B6 Fe3 62.14(16)
B4 B6 Fe3 120.0(2)
B3 B6 Rh1 117.0(2)
B1 B6 Rh1 61.59(16)
B4 B6 Rh1 66.28(16)
Fe3 B6 Rh1 119.61(16)
B3 B6 Fe4 66.32(17)
B1 B6 Fe4 131.7(2)
B4 B6 Fe4 106.9(2)
Fe3 B6 Fe4 74.59(12)
Rh1 B6 Fe4 165.77(18)
C5 C1 C2 107.2(4)
C5 C1 C7 125.8(5)
C2 C1 C7 127.0(5)
C5 C1 Rh1 69.9(2)
C2 C1 Rh1 72.5(2)
C7 C1 Rh1 124.0(3)
C1 C2 C3 108.3(4)
C1 C2 C8 126.0(4)
C3 C2 C8 125.1(4)
C1 C2 Rh1 70.9(2)
C3 C2 Rh1 72.8(2)
C8 C2 Rh1 128.5(3)
C4 C3 C2 108.0(4)
C4 C3 C9 127.6(4)
C2 C3 C9 124.2(4)
C4 C3 Rh1 70.8(2)
C2 C3 Rh1 70.5(2)
C9 C3 Rh1 128.5(3)
C3 C4 C5 107.0(4)
C3 C4 C10 125.1(5)
C5 C4 C10 127.6(5)
C3 C4 Rh1 73.1(2)
C5 C4 Rh1 68.9(2)
C10 C4 Rh1 127.9(3)
C1 C5 C4 109.5(3)
C1 C5 C6 125.9(6)
C4 C5 C6 124.3(6)
C1 C5 Rh1 73.2(2)
C4 C5 Rh1 73.8(2)
C6 C5 Rh1 124.7(3)
C5 C6 H6A 109.5
C5 C6 H6B 109.5
H6A C6 H6B 109.5
C5 C6 H6C 109.5
H6A C6 H6C 109.5
H6B C6 H6C 109.5
C1 C7 H7A 109.5
C1 C7 H7B 109.5
H7A C7 H7B 109.5
C1 C7 H7C 109.5
H7A C7 H7C 109.5
H7B C7 H7C 109.5
C2 C8 H8A 109.5
C2 C8 H8B 109.5
H8A C8 H8B 109.5
C2 C8 H8C 109.5
H8A C8 H8C 109.5
H8B C8 H8C 109.5
C3 C9 H9A 109.5
C3 C9 H9B 109.5
H9A C9 H9B 109.5
C3 C9 H9C 109.5
H9A C9 H9C 109.5
H9B C9 H9C 109.5
C4 C10 H10A 109.5
C4 C10 H10B 109.5
H10A C10 H10B 109.5
C4 C10 H10C 109.5
H10A C10 H10C 109.5
H10B C10 H10C 109.5
C15 C11 C12 106.1(4)
C15 C11 C17 125.6(7)
C12 C11 C17 128.2(7)
C15 C11 Rh2 72.8(2)
C12 C11 Rh2 69.7(2)
C17 C11 Rh2 124.3(3)
C13 C12 C11 107.7(5)
C13 C12 C18 131.4(9)
C11 C12 C18 120.7(8)
C13 C12 Rh2 73.8(3)
C11 C12 Rh2 72.2(2)
C18 C12 Rh2 122.8(4)
C14 C13 C12 109.3(5)
C14 C13 C19 125.6(10)
C12 C13 C19 125.1(10)
C14 C13 Rh2 73.3(3)
C12 C13 Rh2 70.3(3)
C19 C13 Rh2 123.7(4)
C13 C14 C15 108.8(5)
C13 C14 C20 125.1(8)
C15 C14 C20 125.8(8)
C13 C14 Rh2 71.8(3)
C15 C14 Rh2 71.3(2)
C20 C14 Rh2 127.6(4)
C11 C15 C14 108.1(5)
C11 C15 C16 126.2(7)
C14 C15 C16 125.7(7)
C11 C15 Rh2 71.4(2)
C14 C15 Rh2 72.3(2)
C16 C15 Rh2 123.6(3)
C15 C16 H16A 109.5
C15 C16 H16B 109.5
H16A C16 H16B 109.5
C15 C16 H16C 109.5
H16A C16 H16C 109.5
H16B C16 H16C 109.5
C11 C17 H17A 109.5
C11 C17 H17B 109.5
H17A C17 H17B 109.5
C11 C17 H17C 109.5
H17A C17 H17C 109.5
H17B C17 H17C 109.5
C12 C18 H18A 109.5
C12 C18 H18B 109.5
H18A C18 H18B 109.5
C12 C18 H18C 109.5
H18A C18 H18C 109.5
H18B C18 H18C 109.5
C13 C19 H19A 109.5
C13 C19 H19B 109.5
H19A C19 H19B 109.5
C13 C19 H19C 109.5
H19A C19 H19C 109.5
H19B C19 H19C 109.5
C14 C20 H20A 109.5
C14 C20 H20B 109.5
H20A C20 H20B 109.5
C14 C20 H20C 109.5
H20A C20 H20C 109.5
H20B C20 H20C 109.5
O1 C21 Fe1 175.4(4)
O2 C22 Fe1 173.9(4)
O3 C23 Fe2 178.7(5)
O4 C24 Fe2 176.4(7)
O5 C25 Fe2 176.6(4)
O6 C26 Fe3 177.6(4)
O7 C27 Fe3 178.1(4)
O8 C28 Fe4 176.4(4)
O9 C29 Fe4 178.4(5)
O10 C30 Fe4 178.7(5)
C21 Fe1 C22 88.30(18)
C21 Fe1 B1 114.27(17)
C22 Fe1 B1 138.75(17)
C21 Fe1 B5 74.25(17)
C22 Fe1 B5 126.14(17)
B1 Fe1 B5 94.04(14)
C21 Fe1 B2 147.46(17)
C22 Fe1 B2 72.61(17)
B1 Fe1 B2 97.00(15)
B5 Fe1 B2 95.68(15)
C21 Fe1 Fe3 161.18(14)
C22 Fe1 Fe3 100.81(13)
B1 Fe1 Fe3 48.98(11)
B5 Fe1 Fe3 111.90(10)
B2 Fe1 Fe3 51.25(10)
C21 Fe1 Fe2 104.18(15)
C22 Fe1 Fe2 93.73(14)
B1 Fe1 Fe2 48.79(10)
B5 Fe1 Fe2 139.61(10)
B2 Fe1 Fe2 103.16(10)
Fe3 Fe1 Fe2 59.162(18)
C21 Fe1 Rh2 108.00(15)
C22 Fe1 Rh2 92.65(14)
B1 Fe1 Rh2 110.58(10)
B5 Fe1 Rh2 49.08(11)
B2 Fe1 Rh2 48.97(10)
Fe3 Fe1 Rh2 88.173(18)
Fe2 Fe1 Rh2 147.33(2)
C21 Fe1 Rh1 85.42(12)
C22 Fe1 Rh1 173.13(14)
B1 Fe1 Rh1 47.29(10)
B5 Fe1 Rh1 49.19(10)
B2 Fe1 Rh1 111.67(10)
Fe3 Fe1 Rh1 86.005(17)
Fe2 Fe1 Rh1 90.498(19)
Rh2 Fe1 Rh1 86.661(15)
C25 Fe2 C23 98.6(2)
C25 Fe2 C24 92.7(2)
C23 Fe2 C24 96.6(2)
C25 Fe2 B1 132.26(18)
C23 Fe2 B1 107.35(18)
C24 Fe2 B1 122.22(19)
C25 Fe2 Fe3 88.81(15)
C23 Fe2 Fe3 149.32(16)
C24 Fe2 Fe3 112.82(17)
B1 Fe2 Fe3 49.83(11)
C25 Fe2 Fe1 91.03(15)
C23 Fe2 Fe1 89.69(16)
C24 Fe2 Fe1 172.11(15)
B1 Fe2 Fe1 50.86(10)
Fe3 Fe2 Fe1 60.304(18)
C26 Fe3 C27 93.05(19)
C26 Fe3 B1 88.43(17)
C27 Fe3 B1 147.94(17)
C26 Fe3 B3 138.08(17)
C27 Fe3 B3 111.68(17)
B1 Fe3 B3 87.33(14)
C26 Fe3 B6 100.35(17)
C27 Fe3 B6 158.03(17)
B1 Fe3 B6 50.71(14)
B3 Fe3 B6 47.62(14)
C26 Fe3 B2 169.34(18)
C27 Fe3 B2 76.29(16)
B1 Fe3 B2 100.66(15)
B3 Fe3 B2 48.95(14)
B6 Fe3 B2 89.79(14)
C26 Fe3 Fe2 75.61(13)
C27 Fe3 Fe2 99.75(14)
B1 Fe3 Fe2 49.73(10)
B3 Fe3 Fe2 128.72(10)
B6 Fe3 Fe2 100.40(10)
B2 Fe3 Fe2 106.00(11)
C26 Fe3 Fe4 86.87(13)
C27 Fe3 Fe4 109.81(14)
B1 Fe3 Fe4 102.25(10)
B3 Fe3 Fe4 53.60(10)
B6 Fe3 Fe4 54.28(10)
B2 Fe3 Fe4 96.53(11)
Fe2 Fe3 Fe4 146.35(3)
C26 Fe3 Fe1 132.96(13)
C27 Fe3 Fe1 109.47(13)
B1 Fe3 Fe1 50.96(10)
B3 Fe3 Fe1 71.01(10)
B6 Fe3 Fe1 73.56(9)
B2 Fe3 Fe1 53.15(11)
Fe2 Fe3 Fe1 60.534(19)
Fe4 Fe3 Fe1 120.41(2)
C29 Fe4 C28 92.5(2)
C29 Fe4 C30 101.4(2)
C28 Fe4 C30 93.9(2)
C29 Fe4 B3 99.05(17)
C28 Fe4 B3 148.46(17)
C30 Fe4 B3 112.17(18)
C29 Fe4 B6 135.79(18)
C28 Fe4 B6 107.65(17)
C30 Fe4 B6 115.51(17)
B3 Fe4 B6 45.76(14)
C29 Fe4 Fe3 87.23(15)
C28 Fe4 Fe3 100.76(14)
C30 Fe4 Fe3 162.69(15)
B3 Fe4 Fe3 51.11(10)
B6 Fe4 Fe3 51.13(9)
B1 Rh1 B5 96.98(15)
B1 Rh1 B6 50.21(14)
B5 Rh1 B6 88.31(14)
B1 Rh1 B4 89.57(14)
B5 Rh1 B4 50.49(15)
B6 Rh1 B4 48.90(13)
B1 Rh1 C5 116.20(17)
B5 Rh1 C5 145.77(19)
B6 Rh1 C5 106.01(14)
B4 Rh1 C5 117.99(17)
B1 Rh1 C1 152.89(16)
B5 Rh1 C1 109.18(17)
B6 Rh1 C1 121.81(15)
B4 Rh1 C1 101.43(15)
C5 Rh1 C1 36.93(18)
B1 Rh1 C2 150.99(15)
B5 Rh1 C2 93.95(14)
B6 Rh1 C2 157.28(14)
B4 Rh1 C2 117.79(14)
C5 Rh1 C2 61.19(15)
C1 Rh1 C2 36.62(14)
B1 Rh1 C4 98.54(16)
B5 Rh1 C4 149.77(15)
B6 Rh1 C4 121.41(14)
B4 Rh1 C4 154.72(16)
C5 Rh1 C4 37.31(18)
C1 Rh1 C4 61.85(17)
C2 Rh1 C4 61.13(15)
B1 Rh1 C3 114.78(15)
B5 Rh1 C3 113.74(14)
B6 Rh1 C3 156.12(14)
B4 Rh1 C3 153.90(14)
C5 Rh1 C3 61.01(14)
C1 Rh1 C3 61.24(14)
C2 Rh1 C3 36.72(15)
C4 Rh1 C3 36.03(14)
B1 Rh1 Fe1 49.01(10)
B5 Rh1 Fe1 50.55(11)
B6 Rh1 Fe1 70.94(9)
B4 Rh1 Fe1 72.85(10)
C5 Rh1 Fe1 163.56(15)
C1 Rh1 Fe1 158.05(12)
C2 Rh1 Fe1 126.82(10)
C4 Rh1 Fe1 129.80(13)
C3 Rh1 Fe1 115.32(9)
B5 Rh2 B2 101.77(16)
B5 Rh2 B3 88.20(14)
B2 Rh2 B3 49.50(14)
B5 Rh2 B4 51.01(14)
B2 Rh2 B4 92.23(14)
B3 Rh2 B4 49.20(14)
B5 Rh2 C12 126.4(2)
B2 Rh2 C12 130.0(2)
B3 Rh2 C12 113.23(17)
B4 Rh2 C12 106.93(18)
B5 Rh2 C11 96.28(16)
B2 Rh2 C11 158.74(16)
B3 Rh2 C11 143.22(18)
B4 Rh2 C11 107.94(15)
C12 Rh2 C11 38.1(2)
B5 Rh2 C13 157.20(17)
B2 Rh2 C13 99.9(2)
B3 Rh2 C13 111.45(18)
B4 Rh2 C13 135.0(3)
C12 Rh2 C13 35.9(2)
C11 Rh2 C13 61.11(18)
B5 Rh2 C15 100.43(16)
B2 Rh2 C15 128.01(19)
B3 Rh2 C15 171.35(17)
B4 Rh2 C15 137.12(18)
C12 Rh2 C15 61.04(17)
C11 Rh2 C15 35.86(18)
C13 Rh2 C15 59.99(19)
B5 Rh2 C14 133.1(2)
B2 Rh2 C14 98.76(17)
B3 Rh2 C14 135.7(2)
B4 Rh2 C14 166.35(18)
C12 Rh2 C14 59.7(2)
C11 Rh2 C14 60.34(17)
C13 Rh2 C14 34.9(2)
C15 Rh2 C14 36.4(2)
B5 Rh2 Fe1 51.74(11)
B2 Rh2 Fe1 52.68(12)
B3 Rh2 Fe1 69.87(10)
B4 Rh2 Fe1 74.09(10)
C12 Rh2 Fe1 176.71(17)
C11 Rh2 Fe1 138.65(15)
C13 Rh2 Fe1 144.8(2)
C15 Rh2 Fe1 116.03(12)
C14 Rh2 Fe1 119.13(17)

loop_
_geom_bond_atom_site_label_1
_geom_bond_atom_site_label_2
_geom_bond_distance
B1 B6 1.784(5)
B1 Fe2 2.035(4)
B1 Fe3 2.038(4)
B1 Rh1 2.042(4)
B1 Fe1 2.098(4)
B2 B3 1.764(5)
B2 Rh2 2.085(4)
B2 Fe3 2.142(4)
B2 Fe1 2.198(4)
B2 H2BB 1.18(4)
B3 B6 1.712(5)
B3 B4 1.793(5)
B3 Fe3 2.116(4)
B3 Rh2 2.128(3)
B3 Fe4 2.189(4)
B4 B6 1.795(5)
B4 B5 1.836(5)
B4 Rh2 2.176(4)
B4 Rh1 2.181(4)
B4 H6BB 1.12(3)
B5 Rh2 2.082(4)
B5 Rh1 2.121(4)
B5 Fe1 2.164(4)
B5 H1BB 1.28(4)
B6 Fe3 2.124(4)
B6 Rh1 2.156(4)
B6 Fe4 2.215(4)
C1 C5 1.406(7)
C1 C2 1.414(6)
C1 C7 1.506(7)
C1 Rh1 2.240(4)
C2 C3 1.434(6)
C2 C8 1.514(6)
C2 Rh1 2.260(4)
C3 C4 1.408(6)
C3 C9 1.496(6)
C3 Rh1 2.291(4)
C4 C5 1.428(7)
C4 C10 1.496(7)
C4 Rh1 2.261(4)
C5 C6 1.518(6)
C5 Rh1 2.197(4)
C6 H6A 0.9600
C6 H6B 0.9600
C6 H6C 0.9600
C7 H7A 0.9600
C7 H7B 0.9600
C7 H7C 0.9600
C8 H8A 0.9600
C8 H8B 0.9600
C8 H8C 0.9600
C9 H9A 0.9600
C9 H9B 0.9600
C9 H9C 0.9600
C10 H10A 0.9600
C10 H10B 0.9600
C10 H10C 0.9600
C11 C15 1.374(7)
C11 C12 1.441(8)
C11 C17 1.490(7)
C11 Rh2 2.223(4)
C12 C13 1.366(9)
C12 C18 1.510(9)
C12 Rh2 2.190(4)
C13 C14 1.346(9)
C13 C19 1.489(8)
C13 Rh2 2.235(5)
C14 C15 1.405(8)
C14 C20 1.495(8)
C14 Rh2 2.254(4)
C15 C16 1.517(7)
C15 Rh2 2.241(4)
C16 H16A 0.9600
C16 H16B 0.9600
C16 H16C 0.9600
C17 H17A 0.9600
C17 H17B 0.9600
C17 H17C 0.9600
C18 H18A 0.9600
C18 H18B 0.9600
C18 H18C 0.9600
C19 H19A 0.9600
C19 H19B 0.9600
C19 H19C 0.9600
C20 H20A 0.9600
C20 H20B 0.9600
C20 H20C 0.9600
C21 O1 1.153(5)
C21 Fe1 1.765(4)
C22 O2 1.162(5)
C22 Fe1 1.769(4)
C23 O3 1.133(6)
C23 Fe2 1.781(5)
C24 O4 1.124(6)
C24 Fe2 1.793(5)
C25 O5 1.139(5)
C25 Fe2 1.780(5)
C26 O6 1.133(5)
C26 Fe3 1.802(4)
C27 O7 1.143(5)
C27 Fe3 1.810(4)
C28 O8 1.126(5)
C28 Fe4 1.799(4)
C29 O9 1.130(5)
C29 Fe4 1.793(5)
C30 O10 1.133(5)
C30 Fe4 1.804(4)
Fe1 Fe3 2.6602(6)
Fe1 Fe2 2.6663(7)
Fe1 Rh2 2.7067(5)
Fe1 Rh1 2.7622(5)
Fe2 Fe3 2.6294(7)
Fe3 Fe4 2.6298(7)

loop_
_geom_torsion_atom_site_label_1
_geom_torsion_atom_site_label_2
_geom_torsion_atom_site_label_3
_geom_torsion_atom_site_label_4
_geom_torsion
Rh2 B2 B3 B6 111.0(3)
Fe3 B2 B3 B6 -40.7(2)
Fe1 B2 B3 B6 33.6(3)
Rh2 B2 B3 B4 38.8(3)
Fe3 B2 B3 B4 -112.9(3)
Fe1 B2 B3 B4 -38.7(3)
Rh2 B2 B3 Fe3 151.68(17)
Fe1 B2 B3 Fe3 74.23(12)
Fe3 B2 B3 Rh2 -151.68(17)
Fe1 B2 B3 Rh2 -77.45(12)
Rh2 B2 B3 Fe4 -164.1(3)
Fe3 B2 B3 Fe4 44.2(2)
Fe1 B2 B3 Fe4 118.5(3)
B2 B3 B4 B6 110.3(3)
Fe3 B3 B4 B6 32.1(2)
Rh2 B3 B4 B6 148.1(2)
Fe4 B3 B4 B6 -51.2(2)
B6 B3 B4 B5 -103.1(3)
B2 B3 B4 B5 7.2(4)
Fe3 B3 B4 B5 -71.0(3)
Rh2 B3 B4 B5 45.0(2)
Fe4 B3 B4 B5 -154.3(2)
B6 B3 B4 Rh2 -148.1(2)
B2 B3 B4 Rh2 -37.8(2)
Fe3 B3 B4 Rh2 -116.0(2)
Fe4 B3 B4 Rh2 160.7(2)
B6 B3 B4 Rh1 -35.6(2)
B2 B3 B4 Rh1 74.7(3)
Fe3 B3 B4 Rh1 -3.6(3)
Rh2 B3 B4 Rh1 112.48(18)
Fe4 B3 B4 Rh1 -86.8(2)
B3 B4 B5 Rh2 -46.1(2)
B6 B4 B5 Rh2 -106.7(2)
Rh1 B4 B5 Rh2 -152.53(16)
B3 B4 B5 Rh1 106.4(2)
B6 B4 B5 Rh1 45.8(2)
Rh2 B4 B5 Rh1 152.53(16)
B3 B4 B5 Fe1 29.6(3)
B6 B4 B5 Fe1 -31.0(3)
Rh2 B4 B5 Fe1 75.73(13)
Rh1 B4 B5 Fe1 -76.80(13)
B2 B3 B6 B1 -4.1(4)
B4 B3 B6 B1 105.3(3)
Fe3 B3 B6 B1 -44.7(2)
Rh2 B3 B6 B1 71.3(3)
Fe4 B3 B6 B1 -127.7(2)
B2 B3 B6 B4 -109.4(3)
Fe3 B3 B6 B4 -150.1(2)
Rh2 B3 B6 B4 -34.1(2)
Fe4 B3 B6 B4 126.9(2)
B2 B3 B6 Fe3 40.6(2)
B4 B3 B6 Fe3 150.1(2)
Rh2 B3 B6 Fe3 116.0(2)
Fe4 B3 B6 Fe3 -82.99(9)
B2 B3 B6 Rh1 -71.7(3)
B4 B3 B6 Rh1 37.7(2)
Fe3 B3 B6 Rh1 -112.3(2)
Rh2 B3 B6 Rh1 3.7(3)
Fe4 B3 B6 Rh1 164.7(2)
B2 B3 B6 Fe4 123.6(3)
B4 B3 B6 Fe4 -126.9(2)
Fe3 B3 B6 Fe4 82.99(9)
Rh2 B3 B6 Fe4 -161.0(2)
Fe2 B1 B6 B3 51.9(5)
Fe3 B1 B6 B3 46.7(2)
Rh1 B1 B6 B3 -110.5(2)
Fe1 B1 B6 B3 -29.8(3)
Fe2 B1 B6 B4 118.4(4)
Fe3 B1 B6 B4 113.2(2)
Rh1 B1 B6 B4 -44.0(2)
Fe1 B1 B6 B4 36.7(3)
Fe2 B1 B6 Fe3 5.3(4)
Rh1 B1 B6 Fe3 -157.12(15)
Fe1 B1 B6 Fe3 -76.46(13)
Fe2 B1 B6 Rh1 162.4(4)
Fe3 B1 B6 Rh1 157.12(15)
Fe1 B1 B6 Rh1 80.66(13)
Fe2 B1 B6 Fe4 -23.9(6)
Fe3 B1 B6 Fe4 -29.2(2)
Rh1 B1 B6 Fe4 173.7(3)
Fe1 B1 B6 Fe4 -105.7(3)
B5 B4 B6 B3 98.5(3)
Rh2 B4 B6 B3 31.2(2)
Rh1 B4 B6 B3 143.4(2)
B3 B4 B6 B1 -101.6(3)
B5 B4 B6 B1 -3.1(4)
Rh2 B4 B6 B1 -70.4(3)
Rh1 B4 B6 B1 41.8(2)
B3 B4 B6 Fe3 -31.7(2)
B5 B4 B6 Fe3 66.7(3)
Rh2 B4 B6 Fe3 -0.5(3)
Rh1 B4 B6 Fe3 111.7(2)
B3 B4 B6 Rh1 -143.4(2)
B5 B4 B6 Rh1 -45.0(2)
Rh2 B4 B6 Rh1 -112.2(2)
B3 B4 B6 Fe4 49.9(2)
B5 B4 B6 Fe4 148.4(2)
Rh2 B4 B6 Fe4 81.2(2)
Rh1 B4 B6 Fe4 -166.65(18)
C5 C1 C2 C3 2.0(4)
C7 C1 C2 C3 -176.6(4)
Rh1 C1 C2 C3 63.7(3)
C5 C1 C2 C8 174.1(4)
C7 C1 C2 C8 -4.5(7)
Rh1 C1 C2 C8 -124.3(4)
C5 C1 C2 Rh1 -61.6(3)
C7 C1 C2 Rh1 119.8(4)
C1 C2 C3 C4 -1.2(4)
C8 C2 C3 C4 -173.4(4)
Rh1 C2 C3 C4 61.2(3)
C1 C2 C3 C9 173.7(4)
C8 C2 C3 C9 1.6(6)
Rh1 C2 C3 C9 -123.9(4)
C1 C2 C3 Rh1 -62.4(3)
C8 C2 C3 Rh1 125.4(4)
C2 C3 C4 C5 -0.1(4)
C9 C3 C4 C5 -174.8(4)
Rh1 C3 C4 C5 60.9(3)
C2 C3 C4 C10 174.2(4)
C9 C3 C4 C10 -0.5(7)
Rh1 C3 C4 C10 -124.9(5)
C2 C3 C4 Rh1 -61.0(3)
C9 C3 C4 Rh1 124.3(4)
C2 C1 C5 C4 -2.1(4)
C7 C1 C5 C4 176.5(4)
Rh1 C1 C5 C4 -65.4(3)
C2 C1 C5 C6 -175.6(4)
C7 C1 C5 C6 3.0(7)
Rh1 C1 C5 C6 121.0(5)
C2 C1 C5 Rh1 63.3(3)
C7 C1 C5 Rh1 -118.0(4)
C3 C4 C5 C1 1.4(4)
C10 C4 C5 C1 -172.7(4)
Rh1 C4 C5 C1 65.0(3)
C3 C4 C5 C6 175.0(4)
C10 C4 C5 C6 0.9(7)
Rh1 C4 C5 C6 -121.3(4)
C3 C4 C5 Rh1 -63.7(3)
C10 C4 C5 Rh1 122.2(5)
C15 C11 C12 C13 1.7(5)
C17 C11 C12 C13 -175.9(5)
Rh2 C11 C12 C13 65.8(3)
C15 C11 C12 C18 177.7(4)
C17 C11 C12 C18 0.1(7)
Rh2 C11 C12 C18 -118.2(5)
C15 C11 C12 Rh2 -64.2(3)
C17 C11 C12 Rh2 118.3(5)
C11 C12 C13 C14 -1.4(5)
C18 C12 C13 C14 -176.8(5)
Rh2 C12 C13 C14 63.4(4)
C11 C12 C13 C19 177.3(5)
C18 C12 C13 C19 1.9(9)
Rh2 C12 C13 C19 -118.0(5)
C11 C12 C13 Rh2 -64.7(3)
C18 C12 C13 Rh2 119.8(6)
C12 C13 C14 C15 0.6(5)
C19 C13 C14 C15 -178.1(5)
Rh2 C13 C14 C15 62.0(3)
C12 C13 C14 C20 175.0(5)
C19 C13 C14 C20 -3.7(9)
Rh2 C13 C14 C20 -123.6(5)
C12 C13 C14 Rh2 -61.4(3)
C19 C13 C14 Rh2 119.9(6)
C12 C11 C15 C14 -1.3(5)
C17 C11 C15 C14 176.4(4)
Rh2 C11 C15 C14 -63.4(3)
C12 C11 C15 C16 -179.5(4)
C17 C11 C15 C16 -1.8(7)
Rh2 C11 C15 C16 118.4(5)
C12 C11 C15 Rh2 62.1(3)
C17 C11 C15 Rh2 -120.2(5)
C13 C14 C15 C11 0.5(5)
C20 C14 C15 C11 -173.8(5)
Rh2 C14 C15 C11 62.8(3)
C13 C14 C15 C16 178.7(5)
C20 C14 C15 C16 4.3(8)
Rh2 C14 C15 C16 -119.0(5)
C13 C14 C15 Rh2 -62.3(3)
C20 C14 C15 Rh2 123.4(6)
O1 C21 Fe1 C22 1(5)
O1 C21 Fe1 B1 -143(5)
O1 C21 Fe1 B5 129(5)
O1 C21 Fe1 B2 54(6)
O1 C21 Fe1 Fe3 -119(5)
O1 C21 Fe1 Fe2 -93(5)
O1 C21 Fe1 Rh2 93(5)
O1 C21 Fe1 Rh1 178(100)
O2 C22 Fe1 C21 17(4)
O2 C22 Fe1 B1 143(4)
O2 C22 Fe1 B5 -52(4)
O2 C22 Fe1 B2 -137(4)
O2 C22 Fe1 Fe3 180(100)
O2 C22 Fe1 Fe2 121(4)
O2 C22 Fe1 Rh2 -91(4)
O2 C22 Fe1 Rh1 -7(5)
B6 B1 Fe1 C21 -124.8(2)
Fe2 B1 Fe1 C21 87.85(19)
Fe3 B1 Fe1 C21 169.73(16)
Rh1 B1 Fe1 C21 -57.6(2)
B6 B1 Fe1 C22 117.5(3)
Fe2 B1 Fe1 C22 -29.8(3)
Fe3 B1 Fe1 C22 52.0(3)
Rh1 B1 Fe1 C22 -175.3(2)
B6 B1 Fe1 B5 -50.3(2)
Fe2 B1 Fe1 B5 162.39(14)
Fe3 B1 Fe1 B5 -115.73(13)
Rh1 B1 Fe1 B5 16.90(15)
B6 B1 Fe1 B2 45.9(2)
Fe2 B1 Fe1 B2 -101.38(14)
Fe3 B1 Fe1 B2 -19.50(15)
Rh1 B1 Fe1 B2 113.13(14)
B6 B1 Fe1 Fe3 65.44(18)
Fe2 B1 Fe1 Fe3 -81.88(12)
Rh1 B1 Fe1 Fe3 132.63(16)
B6 B1 Fe1 Fe2 147.3(3)
Fe3 B1 Fe1 Fe2 81.88(12)
Rh1 B1 Fe1 Fe2 -145.49(18)
B6 B1 Fe1 Rh2 -2.7(2)
Fe2 B1 Fe1 Rh2 -150.05(7)
Fe3 B1 Fe1 Rh2 -68.18(11)
Rh1 B1 Fe1 Rh2 64.46(12)
B6 B1 Fe1 Rh1 -67.19(17)
Fe2 B1 Fe1 Rh1 145.49(18)
Fe3 B1 Fe1 Rh1 -132.63(16)
B4 B5 Fe1 C21 162.6(2)
Rh2 B5 Fe1 C21 -132.02(17)
Rh1 B5 Fe1 C21 97.69(17)
B4 B5 Fe1 C22 -121.5(2)
Rh2 B5 Fe1 C22 -56.1(2)
Rh1 B5 Fe1 C22 173.57(17)
B4 B5 Fe1 B1 48.5(2)
Rh2 B5 Fe1 B1 113.90(13)
Rh1 B5 Fe1 B1 -16.39(15)
B4 B5 Fe1 B2 -49.0(2)
Rh2 B5 Fe1 B2 16.44(14)
Rh1 B5 Fe1 B2 -113.85(13)
B4 B5 Fe1 Fe3 1.4(2)
Rh2 B5 Fe1 Fe3 66.80(11)
Rh1 B5 Fe1 Fe3 -63.49(12)
B4 B5 Fe1 Fe2 69.1(3)
Rh2 B5 Fe1 Fe2 134.46(10)
Rh1 B5 Fe1 Fe2 4.2(2)
B4 B5 Fe1 Rh2 -65.40(18)
Rh1 B5 Fe1 Rh2 -130.29(16)
B4 B5 Fe1 Rh1 64.89(17)
Rh2 B5 Fe1 Rh1 130.29(16)
B3 B2 Fe1 C21 119.1(3)
Rh2 B2 Fe1 C21 53.0(3)
Fe3 B2 Fe1 C21 -176.9(3)
B3 B2 Fe1 C22 175.8(2)
Rh2 B2 Fe1 C22 109.69(18)
Fe3 B2 Fe1 C22 -120.22(18)
B3 B2 Fe1 B1 -45.2(2)
Rh2 B2 Fe1 B1 -111.26(13)
Fe3 B2 Fe1 B1 18.84(14)
B3 B2 Fe1 B5 49.6(2)
Rh2 B2 Fe1 B5 -16.46(14)
Fe3 B2 Fe1 B5 113.63(12)
B3 B2 Fe1 Fe3 -63.99(16)
Rh2 B2 Fe1 Fe3 -130.09(15)
B3 B2 Fe1 Fe2 -94.39(17)
Rh2 B2 Fe1 Fe2 -160.49(7)
Fe3 B2 Fe1 Fe2 -30.40(10)
B3 B2 Fe1 Rh2 66.10(17)
Fe3 B2 Fe1 Rh2 130.09(15)
B3 B2 Fe1 Rh1 1.5(2)
Rh2 B2 Fe1 Rh1 -64.61(11)
Fe3 B2 Fe1 Rh1 65.48(11)
O5 C25 Fe2 C23 -60(8)
O5 C25 Fe2 C24 37(8)
O5 C25 Fe2 B1 176(100)
O5 C25 Fe2 Fe3 149(8)
O5 C25 Fe2 Fe1 -150(8)
O3 C23 Fe2 C25 116(22)
O3 C23 Fe2 C24 22(22)
O3 C23 Fe2 B1 -105(22)
O3 C23 Fe2 Fe3 -142(22)
O3 C23 Fe2 Fe1 -153(22)
O4 C24 Fe2 C25 -133(8)
O4 C24 Fe2 C23 -34(8)
O4 C24 Fe2 B1 82(8)
O4 C24 Fe2 Fe3 137(8)
O4 C24 Fe2 Fe1 109(7)
B6 B1 Fe2 C25 -41.4(5)
Fe3 B1 Fe2 C25 -36.5(3)
Rh1 B1 Fe2 C25 111.4(4)
Fe1 B1 Fe2 C25 44.9(3)
B6 B1 Fe2 C23 -161.2(4)
Fe3 B1 Fe2 C23 -156.28(18)
Rh1 B1 Fe2 C23 -8.4(4)
Fe1 B1 Fe2 C23 -74.8(2)
B6 B1 Fe2 C24 89.0(5)
Fe3 B1 Fe2 C24 93.9(3)
Rh1 B1 Fe2 C24 -118.2(4)
Fe1 B1 Fe2 C24 175.3(3)
B6 B1 Fe2 Fe3 -4.9(3)
Rh1 B1 Fe2 Fe3 147.9(4)
Fe1 B1 Fe2 Fe3 81.44(12)
B6 B1 Fe2 Fe1 -86.4(4)
Fe3 B1 Fe2 Fe1 -81.44(12)
Rh1 B1 Fe2 Fe1 66.4(3)
C21 Fe1 Fe2 C25 101.5(2)
C22 Fe1 Fe2 C25 12.3(2)
B1 Fe1 Fe2 C25 -148.5(2)
B5 Fe1 Fe2 C25 -176.2(2)
B2 Fe1 Fe2 C25 -60.68(18)
Fe3 Fe1 Fe2 C25 -88.05(15)
Rh2 Fe1 Fe2 C25 -88.51(15)
Rh1 Fe1 Fe2 C25 -173.09(15)
C21 Fe1 Fe2 C23 2.87(19)
C22 Fe1 Fe2 C23 -86.3(2)
B1 Fe1 Fe2 C23 112.9(2)
B5 Fe1 Fe2 C23 85.1(2)
B2 Fe1 Fe2 C23 -159.32(18)
Fe3 Fe1 Fe2 C23 173.32(15)
Rh2 Fe1 Fe2 C23 172.86(15)
Rh1 Fe1 Fe2 C23 88.28(15)
C21 Fe1 Fe2 C24 -140.1(16)
C22 Fe1 Fe2 C24 130.7(16)
B1 Fe1 Fe2 C24 -30.1(16)
B5 Fe1 Fe2 C24 -57.9(16)
B2 Fe1 Fe2 C24 57.7(16)
Fe3 Fe1 Fe2 C24 30.3(16)
Rh2 Fe1 Fe2 C24 29.8(16)
Rh1 Fe1 Fe2 C24 -54.7(16)
C21 Fe1 Fe2 B1 -110.01(19)
C22 Fe1 Fe2 B1 160.81(19)
B5 Fe1 Fe2 B1 -27.8(2)
B2 Fe1 Fe2 B1 87.81(18)
Fe3 Fe1 Fe2 B1 60.44(14)
Rh2 Fe1 Fe2 B1 59.98(15)
Rh1 Fe1 Fe2 B1 -24.60(14)
C21 Fe1 Fe2 Fe3 -170.45(13)
C22 Fe1 Fe2 Fe3 100.36(14)
B1 Fe1 Fe2 Fe3 -60.44(14)
B5 Fe1 Fe2 Fe3 -88.20(17)
B2 Fe1 Fe2 Fe3 27.36(11)
Rh2 Fe1 Fe2 Fe3 -0.46(4)
Rh1 Fe1 Fe2 Fe3 -85.047(18)
O6 C26 Fe3 C27 107(11)
O6 C26 Fe3 B1 -105(11)
O6 C26 Fe3 B3 -21(11)
O6 C26 Fe3 B6 -55(11)
O6 C26 Fe3 B2 106(11)
O6 C26 Fe3 Fe2 -153(11)
O6 C26 Fe3 Fe4 -2(11)
O6 C26 Fe3 Fe1 -132(11)
O7 C27 Fe3 C26 7(13)
O7 C27 Fe3 B1 -85(13)
O7 C27 Fe3 B3 152(13)
O7 C27 Fe3 B6 134(13)
O7 C27 Fe3 B2 -174(100)
O7 C27 Fe3 Fe2 -69(13)
O7 C27 Fe3 Fe4 94(13)
O7 C27 Fe3 Fe1 -131(13)
B6 B1 Fe3 C26 104.75(19)
Fe2 B1 Fe3 C26 -72.38(16)
Rh1 B1 Fe3 C26 132.9(3)
Fe1 B1 Fe3 C26 -154.15(16)
B6 B1 Fe3 C27 -162.0(3)
Fe2 B1 Fe3 C27 20.9(3)
Rh1 B1 Fe3 C27 -133.8(3)
Fe1 B1 Fe3 C27 -60.9(3)
B6 B1 Fe3 B3 -33.53(17)
Fe2 B1 Fe3 B3 149.34(13)
Rh1 B1 Fe3 B3 -5.4(2)
Fe1 B1 Fe3 B3 67.57(13)
Fe2 B1 Fe3 B6 -177.1(2)
Rh1 B1 Fe3 B6 28.16(19)
Fe1 B1 Fe3 B6 101.10(17)
B6 B1 Fe3 B2 -80.86(18)
Fe2 B1 Fe3 B2 102.01(14)
Rh1 B1 Fe3 B2 -52.7(3)
Fe1 B1 Fe3 B2 20.24(15)
B6 B1 Fe3 Fe2 177.1(2)
Rh1 B1 Fe3 Fe2 -154.7(3)
Fe1 B1 Fe3 Fe2 -81.77(11)
B6 B1 Fe3 Fe4 18.30(15)
Fe2 B1 Fe3 Fe4 -158.83(7)
Rh1 B1 Fe3 Fe4 46.5(2)
Fe1 B1 Fe3 Fe4 119.40(8)
B6 B1 Fe3 Fe1 -101.10(17)
Fe2 B1 Fe3 Fe1 81.77(11)
Rh1 B1 Fe3 Fe1 -72.9(2)
B6 B3 Fe3 C26 -49.3(3)
B2 B3 Fe3 C26 168.7(3)
B4 B3 Fe3 C26 -79.9(3)
Rh2 B3 Fe3 C26 -160.7(2)
Fe4 B3 Fe3 C26 22.7(3)
B6 B3 Fe3 C27 -171.20(19)
B2 B3 Fe3 C27 46.8(2)
B4 B3 Fe3 C27 158.2(2)
Rh2 B3 Fe3 C27 77.4(2)
Fe4 B3 Fe3 C27 -99.21(16)
B6 B3 Fe3 B1 35.36(18)
B2 B3 Fe3 B1 -106.6(2)
B4 B3 Fe3 B1 4.7(2)
Rh2 B3 Fe3 B1 -76.0(2)
Fe4 B3 Fe3 B1 107.35(13)
B2 B3 Fe3 B6 -142.0(3)
B4 B3 Fe3 B6 -30.6(2)
Rh2 B3 Fe3 B6 -111.4(3)
Fe4 B3 Fe3 B6 71.98(16)
B6 B3 Fe3 B2 142.0(3)
B4 B3 Fe3 B2 111.4(3)
Rh2 B3 Fe3 B2 30.63(19)
Fe4 B3 Fe3 B2 -146.0(2)
B6 B3 Fe3 Fe2 65.28(19)
B2 B3 Fe3 Fe2 -76.7(2)
B4 B3 Fe3 Fe2 34.7(3)
Rh2 B3 Fe3 Fe2 -46.1(3)
Fe4 B3 Fe3 Fe2 137.26(6)
B6 B3 Fe3 Fe4 -71.98(16)
B2 B3 Fe3 Fe4 146.0(2)
B4 B3 Fe3 Fe4 -102.6(3)
Rh2 B3 Fe3 Fe4 176.7(3)
B6 B3 Fe3 Fe1 84.77(16)
B2 B3 Fe3 Fe1 -57.23(16)
B4 B3 Fe3 Fe1 54.1(2)
Rh2 B3 Fe3 Fe1 -26.60(16)
Fe4 B3 Fe3 Fe1 156.75(11)
B3 B6 Fe3 C26 149.0(2)
B1 B6 Fe3 C26 -79.3(2)
B4 B6 Fe3 C26 179.4(3)
Rh1 B6 Fe3 C26 -102.5(2)
Fe4 B6 Fe3 C26 78.47(15)
B3 B6 Fe3 C27 22.3(5)
B1 B6 Fe3 C27 154.0(4)
B4 B6 Fe3 C27 52.7(5)
Rh1 B6 Fe3 C27 130.9(4)
Fe4 B6 Fe3 C27 -48.2(4)
B3 B6 Fe3 B1 -131.7(2)
B4 B6 Fe3 B1 -101.3(3)
Rh1 B6 Fe3 B1 -23.16(16)
Fe4 B6 Fe3 B1 157.79(19)
B1 B6 Fe3 B3 131.7(2)
B4 B6 Fe3 B3 30.4(2)
Rh1 B6 Fe3 B3 108.5(2)
Fe4 B6 Fe3 B3 -70.53(16)
B3 B6 Fe3 B2 -27.67(19)
B1 B6 Fe3 B2 104.00(19)
B4 B6 Fe3 B2 2.7(3)
Rh1 B6 Fe3 B2 80.84(19)
Fe4 B6 Fe3 B2 -98.20(13)
B3 B6 Fe3 Fe2 -133.90(15)
B1 B6 Fe3 Fe2 -2.23(16)
B4 B6 Fe3 Fe2 -103.5(2)
Rh1 B6 Fe3 Fe2 -25.39(17)
Fe4 B6 Fe3 Fe2 155.57(6)
B3 B6 Fe3 Fe4 70.53(16)
B1 B6 Fe3 Fe4 -157.79(19)
B4 B6 Fe3 Fe4 100.9(3)
Rh1 B6 Fe3 Fe4 179.0(2)
B3 B6 Fe3 Fe1 -79.04(16)
B1 B6 Fe3 Fe1 52.63(14)
B4 B6 Fe3 Fe1 -48.6(2)
Rh1 B6 Fe3 Fe1 29.47(13)
Fe4 B6 Fe3 Fe1 -149.58(9)
B3 B2 Fe3 C26 -135.0(9)
Rh2 B2 Fe3 C26 -166.7(8)
Fe1 B2 Fe3 C26 128.5(9)
B3 B2 Fe3 C27 -135.8(2)
Rh2 B2 Fe3 C27 -167.5(3)
Fe1 B2 Fe3 C27 127.71(17)
B3 B2 Fe3 B1 76.9(2)
Rh2 B2 Fe3 B1 45.2(3)
Fe1 B2 Fe3 B1 -19.62(15)
Rh2 B2 Fe3 B3 -31.7(2)
Fe1 B2 Fe3 B3 -96.51(18)
B3 B2 Fe3 B6 27.06(19)
Rh2 B2 Fe3 B6 -4.7(2)
Fe1 B2 Fe3 B6 -69.45(13)
B3 B2 Fe3 Fe2 127.83(16)
Rh2 B2 Fe3 Fe2 96.1(2)
Fe1 B2 Fe3 Fe2 31.31(11)
B3 B2 Fe3 Fe4 -26.92(17)
Rh2 B2 Fe3 Fe4 -58.6(2)
Fe1 B2 Fe3 Fe4 -123.43(8)
B3 B2 Fe3 Fe1 96.51(18)
Rh2 B2 Fe3 Fe1 64.80(19)
C25 Fe2 Fe3 C26 -105.7(2)
C23 Fe2 Fe3 C26 149.2(3)
C24 Fe2 Fe3 C26 -13.3(3)
B1 Fe2 Fe3 C26 100.4(2)
Fe1 Fe2 Fe3 C26 162.39(15)
C25 Fe2 Fe3 C27 -15.08(19)
C23 Fe2 Fe3 C27 -120.1(3)
C24 Fe2 Fe3 C27 77.4(2)
B1 Fe2 Fe3 C27 -168.94(18)
Fe1 Fe2 Fe3 C27 -106.94(13)
C25 Fe2 Fe3 B1 153.9(2)
C23 Fe2 Fe3 B1 48.8(3)
C24 Fe2 Fe3 B1 -113.7(2)
Fe1 Fe2 Fe3 B1 62.00(13)
C25 Fe2 Fe3 B3 113.10(19)
C23 Fe2 Fe3 B3 8.1(3)
C24 Fe2 Fe3 B3 -154.5(2)
B1 Fe2 Fe3 B3 -40.76(18)
Fe1 Fe2 Fe3 B3 21.24(13)
C25 Fe2 Fe3 B6 156.12(17)
C23 Fe2 Fe3 B6 51.1(3)
C24 Fe2 Fe3 B6 -111.4(2)
B1 Fe2 Fe3 B6 2.26(16)
Fe1 Fe2 Fe3 B6 64.26(9)
C25 Fe2 Fe3 B2 63.33(18)
C23 Fe2 Fe3 B2 -41.7(3)
C24 Fe2 Fe3 B2 155.8(2)
B1 Fe2 Fe3 B2 -90.53(17)
Fe1 Fe2 Fe3 B2 -28.53(11)
C25 Fe2 Fe3 Fe4 -166.58(15)
C23 Fe2 Fe3 Fe4 88.4(3)
C24 Fe2 Fe3 Fe4 -74.1(2)
B1 Fe2 Fe3 Fe4 39.56(14)
Fe1 Fe2 Fe3 Fe4 101.56(4)
C25 Fe2 Fe3 Fe1 91.86(15)
C23 Fe2 Fe3 Fe1 -13.2(3)
C24 Fe2 Fe3 Fe1 -175.7(2)
B1 Fe2 Fe3 Fe1 -62.00(13)
C21 Fe1 Fe3 C26 6.3(5)
C22 Fe1 Fe3 C26 -111.5(2)
B1 Fe1 Fe3 C26 36.6(2)
B5 Fe1 Fe3 C26 112.1(2)
B2 Fe1 Fe3 C26 -168.6(2)
Fe2 Fe1 Fe3 C26 -23.60(19)
Rh2 Fe1 Fe3 C26 156.15(19)
Rh1 Fe1 Fe3 C26 69.37(19)
C21 Fe1 Fe3 C27 120.3(4)
C22 Fe1 Fe3 C27 2.5(2)
B1 Fe1 Fe3 C27 150.5(2)
B5 Fe1 Fe3 C27 -133.89(18)
B2 Fe1 Fe3 C27 -54.61(19)
Fe2 Fe1 Fe3 C27 90.37(15)
Rh2 Fe1 Fe3 C27 -89.88(14)
Rh1 Fe1 Fe3 C27 -176.65(14)
C21 Fe1 Fe3 B1 -30.3(4)
C22 Fe1 Fe3 B1 -148.1(2)
B5 Fe1 Fe3 B1 75.58(17)
B2 Fe1 Fe3 B1 154.86(19)
Fe2 Fe1 Fe3 B1 -60.16(13)
Rh2 Fe1 Fe3 B1 119.59(13)
Rh1 Fe1 Fe3 B1 32.82(13)
C21 Fe1 Fe3 B3 -132.7(4)
C22 Fe1 Fe3 B3 109.50(18)
B1 Fe1 Fe3 B3 -102.45(17)
B5 Fe1 Fe3 B3 -26.88(15)
B2 Fe1 Fe3 B3 52.41(17)
Fe2 Fe1 Fe3 B3 -162.61(11)
Rh2 Fe1 Fe3 B3 17.14(11)
Rh1 Fe1 Fe3 B3 -69.64(11)
C21 Fe1 Fe3 B6 -82.6(4)
C22 Fe1 Fe3 B6 159.58(18)
B1 Fe1 Fe3 B6 -52.37(17)
B5 Fe1 Fe3 B6 23.21(15)
B2 Fe1 Fe3 B6 102.50(17)
Fe2 Fe1 Fe3 B6 -112.52(10)
Rh2 Fe1 Fe3 B6 67.23(10)
Rh1 Fe1 Fe3 B6 -19.55(10)
C21 Fe1 Fe3 B2 174.9(4)
C22 Fe1 Fe3 B2 57.09(19)
B1 Fe1 Fe3 B2 -154.86(19)
B5 Fe1 Fe3 B2 -79.29(17)
Fe2 Fe1 Fe3 B2 144.98(13)
Rh2 Fe1 Fe3 B2 -35.27(13)
Rh1 Fe1 Fe3 B2 -122.05(13)
C21 Fe1 Fe3 Fe2 29.9(4)
C22 Fe1 Fe3 Fe2 -87.90(15)
B1 Fe1 Fe3 Fe2 60.16(13)
B5 Fe1 Fe3 Fe2 135.73(11)
B2 Fe1 Fe3 Fe2 -144.98(13)
Rh2 Fe1 Fe3 Fe2 179.75(2)
Rh1 Fe1 Fe3 Fe2 92.97(2)
C21 Fe1 Fe3 Fe4 -111.1(4)
C22 Fe1 Fe3 Fe4 131.11(15)
B1 Fe1 Fe3 Fe4 -80.83(13)
B5 Fe1 Fe3 Fe4 -5.26(11)
B2 Fe1 Fe3 Fe4 74.03(13)
Fe2 Fe1 Fe3 Fe4 -140.99(3)
Rh2 Fe1 Fe3 Fe4 38.76(3)
Rh1 Fe1 Fe3 Fe4 -48.02(3)
O9 C29 Fe4 C28 -127(18)
O9 C29 Fe4 C30 -32(18)
O9 C29 Fe4 B3 82(18)
O9 C29 Fe4 B6 114(18)
O9 C29 Fe4 Fe3 132(18)
O8 C28 Fe4 C29 89(8)
O8 C28 Fe4 C30 -12(8)
O8 C28 Fe4 B3 -159(8)
O8 C28 Fe4 B6 -130(8)
O8 C28 Fe4 Fe3 177(8)
O10 C30 Fe4 C29 64(21)
O10 C30 Fe4 C28 157(21)
O10 C30 Fe4 B3 -41(21)
O10 C30 Fe4 B6 -91(21)
O10 C30 Fe4 Fe3 -55(21)
B6 B3 Fe4 C29 149.1(2)
B2 B3 Fe4 C29 37.7(3)
B4 B3 Fe4 C29 -163.2(2)
Fe3 B3 Fe4 C29 78.98(17)
Rh2 B3 Fe4 C29 -92.3(6)
B6 B3 Fe4 C28 38.9(4)
B2 B3 Fe4 C28 -72.5(5)
B4 B3 Fe4 C28 86.6(4)
Fe3 B3 Fe4 C28 -31.2(4)
Rh2 B3 Fe4 C28 157.6(6)
B6 B3 Fe4 C30 -104.6(2)
B2 B3 Fe4 C30 143.9(3)
B4 B3 Fe4 C30 -56.9(3)
Fe3 B3 Fe4 C30 -174.74(17)
Rh2 B3 Fe4 C30 14.0(7)
B2 B3 Fe4 B6 -111.5(4)
B4 B3 Fe4 B6 47.7(2)
Fe3 B3 Fe4 B6 -70.13(16)
Rh2 B3 Fe4 B6 118.6(7)
B6 B3 Fe4 Fe3 70.13(16)
B2 B3 Fe4 Fe3 -41.3(3)
B4 B3 Fe4 Fe3 117.8(3)
Rh2 B3 Fe4 Fe3 -171.3(7)
B3 B6 Fe4 C29 -46.6(3)
B1 B6 Fe4 C29 50.0(4)
B4 B6 Fe4 C29 -93.8(3)
Fe3 B6 Fe4 C29 23.4(3)
Rh1 B6 Fe4 C29 -153.2(7)
B3 B6 Fe4 C28 -159.8(2)
B1 B6 Fe4 C28 -63.2(3)
B4 B6 Fe4 C28 153.0(2)
Fe3 B6 Fe4 C28 -89.72(19)
Rh1 B6 Fe4 C28 93.7(7)
B3 B6 Fe4 C30 96.8(2)
B1 B6 Fe4 C30 -166.5(3)
B4 B6 Fe4 C30 49.6(3)
Fe3 B6 Fe4 C30 166.92(18)
Rh1 B6 Fe4 C30 -9.7(8)
B1 B6 Fe4 B3 96.7(3)
B4 B6 Fe4 B3 -47.2(2)
Fe3 B6 Fe4 B3 70.09(16)
Rh1 B6 Fe4 B3 -106.5(8)
B3 B6 Fe4 Fe3 -70.09(16)
B1 B6 Fe4 Fe3 26.6(2)
B4 B6 Fe4 Fe3 -117.3(2)
Rh1 B6 Fe4 Fe3 -176.6(8)
C26 Fe3 Fe4 C29 91.0(2)
C27 Fe3 Fe4 C29 -1.12(19)
B1 Fe3 Fe4 C29 178.71(17)
B3 Fe3 Fe4 C29 -103.96(19)
B6 Fe3 Fe4 C29 -163.87(18)
B2 Fe3 Fe4 C29 -78.86(17)
Fe2 Fe3 Fe4 C29 148.89(14)
Fe1 Fe3 Fe4 C29 -129.60(14)
C26 Fe3 Fe4 C28 -1.1(2)
C27 Fe3 Fe4 C28 -93.2(2)
B1 Fe3 Fe4 C28 86.66(19)
B3 Fe3 Fe4 C28 164.0(2)
B6 Fe3 Fe4 C28 104.1(2)
B2 Fe3 Fe4 C28 -170.91(19)
Fe2 Fe3 Fe4 C28 56.84(17)
Fe1 Fe3 Fe4 C28 138.35(16)
C26 Fe3 Fe4 C30 -148.5(5)
C27 Fe3 Fe4 C30 119.4(5)
B1 Fe3 Fe4 C30 -60.8(5)
B3 Fe3 Fe4 C30 16.6(5)
B6 Fe3 Fe4 C30 -43.3(5)
B2 Fe3 Fe4 C30 41.7(5)
Fe2 Fe3 Fe4 C30 -90.6(5)
Fe1 Fe3 Fe4 C30 -9.1(5)
C26 Fe3 Fe4 B3 -165.05(19)
C27 Fe3 Fe4 B3 102.84(19)
B1 Fe3 Fe4 B3 -77.34(16)
B6 Fe3 Fe4 B3 -59.92(17)
B2 Fe3 Fe4 B3 25.10(16)
Fe2 Fe3 Fe4 B3 -107.16(13)
Fe1 Fe3 Fe4 B3 -25.65(13)
C26 Fe3 Fe4 B6 -105.13(18)
C27 Fe3 Fe4 B6 162.76(17)
B1 Fe3 Fe4 B6 -17.42(15)
B3 Fe3 Fe4 B6 59.92(17)
B2 Fe3 Fe4 B6 85.02(16)
Fe2 Fe3 Fe4 B6 -47.24(12)
Fe1 Fe3 Fe4 B6 34.27(12)
B6 B1 Rh1 B5 81.92(18)
Fe2 B1 Rh1 B5 -82.7(3)
Fe3 B1 Rh1 B5 54.0(3)
Fe1 B1 Rh1 B5 -17.34(16)
Fe2 B1 Rh1 B6 -164.6(4)
Fe3 B1 Rh1 B6 -27.93(19)
Fe1 B1 Rh1 B6 -99.26(18)
B6 B1 Rh1 B4 31.85(17)
Fe2 B1 Rh1 B4 -132.8(3)
Fe3 B1 Rh1 B4 3.9(2)
Fe1 B1 Rh1 B4 -67.40(13)
B6 B1 Rh1 C5 -89.4(2)
Fe2 B1 Rh1 C5 105.9(3)
Fe3 B1 Rh1 C5 -117.4(2)
Fe1 B1 Rh1 C5 171.30(14)
B6 B1 Rh1 C1 -83.0(4)
Fe2 B1 Rh1 C1 112.4(4)
Fe3 B1 Rh1 C1 -110.9(3)
Fe1 B1 Rh1 C1 177.7(3)
B6 B1 Rh1 C2 -166.7(3)
Fe2 B1 Rh1 C2 28.6(5)
Fe3 B1 Rh1 C2 165.3(2)
Fe1 B1 Rh1 C2 94.0(3)
B6 B1 Rh1 C4 -124.11(19)
Fe2 B1 Rh1 C4 71.3(3)
Fe3 B1 Rh1 C4 -152.0(2)
Fe1 B1 Rh1 C4 136.64(15)
B6 B1 Rh1 C3 -157.86(16)
Fe2 B1 Rh1 C3 37.5(4)
Fe3 B1 Rh1 C3 174.2(2)
Fe1 B1 Rh1 C3 102.88(14)
B6 B1 Rh1 Fe1 99.26(18)
Fe2 B1 Rh1 Fe1 -65.4(3)
Fe3 B1 Rh1 Fe1 71.3(2)
B4 B5 Rh1 B1 -83.64(18)
Rh2 B5 Rh1 B1 -51.7(3)
Fe1 B5 Rh1 B1 16.94(15)
B4 B5 Rh1 B6 -34.08(17)
Rh2 B5 Rh1 B6 -2.2(2)
Fe1 B5 Rh1 B6 66.50(13)
Rh2 B5 Rh1 B4 31.9(2)
Fe1 B5 Rh1 B4 100.58(18)
B4 B5 Rh1 C5 82.5(3)
Rh2 B5 Rh1 C5 114.4(3)
Fe1 B5 Rh1 C5 -176.9(2)
B4 B5 Rh1 C1 89.15(19)
Rh2 B5 Rh1 C1 121.1(2)
Fe1 B5 Rh1 C1 -170.27(13)
B4 B5 Rh1 C2 123.28(18)
Rh2 B5 Rh1 C2 155.2(2)
Fe1 B5 Rh1 C2 -136.14(13)
B4 B5 Rh1 C4 155.9(3)
Rh2 B5 Rh1 C4 -172.2(3)
Fe1 B5 Rh1 C4 -103.5(3)
B4 B5 Rh1 C3 155.35(17)
Rh2 B5 Rh1 C3 -172.7(2)
Fe1 B5 Rh1 C3 -104.07(14)
B4 B5 Rh1 Fe1 -100.58(18)
Rh2 B5 Rh1 Fe1 -68.7(2)
B3 B6 Rh1 B1 99.6(3)
B4 B6 Rh1 B1 135.5(2)
Fe3 B6 Rh1 B1 23.29(16)
Fe4 B6 Rh1 B1 -160.5(8)
B3 B6 Rh1 B5 -0.9(2)
B1 B6 Rh1 B5 -100.53(19)
B4 B6 Rh1 B5 35.01(18)
Fe3 B6 Rh1 B5 -77.25(19)
Fe4 B6 Rh1 B5 99.0(7)
B3 B6 Rh1 B4 -35.9(2)
B1 B6 Rh1 B4 -135.5(2)
Fe3 B6 Rh1 B4 -112.3(2)
Fe4 B6 Rh1 B4 64.0(7)
B3 B6 Rh1 C5 -149.4(3)
B1 B6 Rh1 C5 111.0(2)
B4 B6 Rh1 C5 -113.4(2)
Fe3 B6 Rh1 C5 134.3(2)
Fe4 B6 Rh1 C5 -49.4(8)
B3 B6 Rh1 C1 -112.6(3)
B1 B6 Rh1 C1 147.8(2)
B4 B6 Rh1 C1 -76.6(2)
Fe3 B6 Rh1 C1 171.13(18)
Fe4 B6 Rh1 C1 -12.6(8)
B3 B6 Rh1 C2 -97.2(4)
B1 B6 Rh1 C2 163.2(3)
B4 B6 Rh1 C2 -61.2(4)
Fe3 B6 Rh1 C2 -173.5(3)
Fe4 B6 Rh1 C2 2.8(10)
B3 B6 Rh1 C4 173.2(2)
B1 B6 Rh1 C4 73.6(2)
B4 B6 Rh1 C4 -150.8(2)
Fe3 B6 Rh1 C4 96.9(2)
Fe4 B6 Rh1 C4 -86.9(7)
B3 B6 Rh1 C3 157.3(3)
B1 B6 Rh1 C3 57.7(4)
B4 B6 Rh1 C3 -166.8(3)
Fe3 B6 Rh1 C3 81.0(4)
Fe4 B6 Rh1 C3 -102.8(8)
B3 B6 Rh1 Fe1 47.6(2)
B1 B6 Rh1 Fe1 -52.02(15)
B4 B6 Rh1 Fe1 83.53(15)
Fe3 B6 Rh1 Fe1 -28.73(13)
Fe4 B6 Rh1 Fe1 147.5(8)
B3 B4 Rh1 B1 0.1(2)
B6 B4 Rh1 B1 -32.56(18)
B5 B4 Rh1 B1 99.43(19)
Rh2 B4 Rh1 B1 71.74(18)
B3 B4 Rh1 B5 -99.3(3)
B6 B4 Rh1 B5 -132.0(2)
Rh2 B4 Rh1 B5 -27.69(17)
B3 B4 Rh1 B6 32.7(2)
B5 B4 Rh1 B6 132.0(2)
Rh2 B4 Rh1 B6 104.3(2)
B3 B4 Rh1 C5 119.9(2)
B6 B4 Rh1 C5 87.2(2)
B5 B4 Rh1 C5 -140.8(2)
Rh2 B4 Rh1 C5 -168.52(18)
B3 B4 Rh1 C1 155.2(2)
B6 B4 Rh1 C1 122.49(19)
B5 B4 Rh1 C1 -105.5(2)
Rh2 B4 Rh1 C1 -133.21(19)
B3 B4 Rh1 C2 -169.8(2)
B6 B4 Rh1 C2 157.50(17)
B5 B4 Rh1 C2 -70.5(2)
Rh2 B4 Rh1 C2 -98.21(19)
B3 B4 Rh1 C4 109.5(4)
B6 B4 Rh1 C4 76.8(4)
B5 B4 Rh1 C4 -151.2(3)
Rh2 B4 Rh1 C4 -178.9(3)
B3 B4 Rh1 C3 -159.5(2)
B6 B4 Rh1 C3 167.8(3)
B5 B4 Rh1 C3 -60.2(3)
Rh2 B4 Rh1 C3 -87.9(3)
B3 B4 Rh1 Fe1 -46.72(19)
B6 B4 Rh1 Fe1 -79.39(15)
B5 B4 Rh1 Fe1 52.59(15)
Rh2 B4 Rh1 Fe1 24.90(13)
C1 C5 Rh1 B1 175.1(2)
C4 C5 Rh1 B1 -68.1(3)
C6 C5 Rh1 B1 52.7(7)
C1 C5 Rh1 B5 10.5(4)
C4 C5 Rh1 B5 127.3(3)
C6 C5 Rh1 B5 -111.9(6)
C1 C5 Rh1 B6 122.1(2)
C4 C5 Rh1 B6 -121.2(2)
C6 C5 Rh1 B6 -0.4(7)
C1 C5 Rh1 B4 70.5(3)
C4 C5 Rh1 B4 -172.7(2)
C6 C5 Rh1 B4 -51.9(7)
C4 C5 Rh1 C1 116.8(3)
C6 C5 Rh1 C1 -122.4(7)
C1 C5 Rh1 C2 -37.6(2)
C4 C5 Rh1 C2 79.2(3)
C6 C5 Rh1 C2 -160.0(7)
C1 C5 Rh1 C4 -116.8(3)
C6 C5 Rh1 C4 120.8(7)
C1 C5 Rh1 C3 -79.7(3)
C4 C5 Rh1 C3 37.0(2)
C6 C5 Rh1 C3 157.8(7)
C1 C5 Rh1 Fe1 -161.1(3)
C4 C5 Rh1 Fe1 -44.3(5)
C6 C5 Rh1 Fe1 76.5(8)
C5 C1 Rh1 B1 -9.6(5)
C2 C1 Rh1 B1 -126.1(3)
C7 C1 Rh1 B1 110.7(5)
C5 C1 Rh1 B5 -173.8(2)
C2 C1 Rh1 B5 69.8(3)
C7 C1 Rh1 B5 -53.5(5)
C5 C1 Rh1 B6 -73.5(3)
C2 C1 Rh1 B6 170.1(2)
C7 C1 Rh1 B6 46.9(5)
C5 C1 Rh1 B4 -121.9(3)
C2 C1 Rh1 B4 121.7(3)
C7 C1 Rh1 B4 -1.6(5)
C2 C1 Rh1 C5 -116.4(4)
C7 C1 Rh1 C5 120.3(6)
C5 C1 Rh1 C2 116.4(4)
C7 C1 Rh1 C2 -123.2(6)
C5 C1 Rh1 C4 37.9(2)
C2 C1 Rh1 C4 -78.6(3)
C7 C1 Rh1 C4 158.2(5)
C5 C1 Rh1 C3 79.0(3)
C2 C1 Rh1 C3 -37.4(2)
C7 C1 Rh1 C3 -160.6(5)
C5 C1 Rh1 Fe1 165.8(2)
C2 C1 Rh1 Fe1 49.4(4)
C7 C1 Rh1 Fe1 -73.9(6)
C1 C2 Rh1 B1 130.6(3)
C3 C2 Rh1 B1 13.5(4)
C8 C2 Rh1 B1 -108.1(5)
C1 C2 Rh1 B5 -117.3(3)
C3 C2 Rh1 B5 125.6(2)
C8 C2 Rh1 B5 4.0(4)
C1 C2 Rh1 B6 -22.2(5)
C3 C2 Rh1 B6 -139.3(3)
C8 C2 Rh1 B6 99.1(5)
C1 C2 Rh1 B4 -70.5(3)
C3 C2 Rh1 B4 172.4(2)
C8 C2 Rh1 B4 50.8(5)
C1 C2 Rh1 C5 37.9(3)
C3 C2 Rh1 C5 -79.2(3)
C8 C2 Rh1 C5 159.2(5)
C3 C2 Rh1 C1 -117.1(3)
C8 C2 Rh1 C1 121.3(5)
C1 C2 Rh1 C4 80.7(3)
C3 C2 Rh1 C4 -36.3(2)
C8 C2 Rh1 C4 -157.9(5)
C1 C2 Rh1 C3 117.1(3)
C8 C2 Rh1 C3 -121.6(5)
C1 C2 Rh1 Fe1 -159.3(2)
C3 C2 Rh1 Fe1 83.7(2)
C8 C2 Rh1 Fe1 -37.9(5)
C3 C4 Rh1 B1 -120.9(3)
C5 C4 Rh1 B1 122.7(3)
C10 C4 Rh1 B1 0.8(6)
C3 C4 Rh1 B5 -0.8(5)
C5 C4 Rh1 B5 -117.2(4)
C10 C4 Rh1 B5 120.9(5)
C3 C4 Rh1 B6 -169.1(2)
C5 C4 Rh1 B6 74.5(3)
C10 C4 Rh1 B6 -47.4(6)
C3 C4 Rh1 B4 131.6(3)
C5 C4 Rh1 B4 15.2(5)
C10 C4 Rh1 B4 -106.7(6)
C3 C4 Rh1 C5 116.4(4)
C10 C4 Rh1 C5 -121.8(6)
C3 C4 Rh1 C1 78.9(3)
C5 C4 Rh1 C1 -37.5(3)
C10 C4 Rh1 C1 -159.3(6)
C3 C4 Rh1 C2 37.0(2)
C5 C4 Rh1 C2 -79.4(3)
C10 C4 Rh1 C2 158.8(6)
C5 C4 Rh1 C3 -116.4(4)
C10 C4 Rh1 C3 121.7(6)
C3 C4 Rh1 Fe1 -78.5(3)
C5 C4 Rh1 Fe1 165.1(2)
C10 C4 Rh1 Fe1 43.2(6)
C4 C3 Rh1 B1 69.1(3)
C2 C3 Rh1 B1 -172.8(2)
C9 C3 Rh1 B1 -54.2(5)
C4 C3 Rh1 B5 179.6(3)
C2 C3 Rh1 B5 -62.4(2)
C9 C3 Rh1 B5 56.3(5)
C4 C3 Rh1 B6 23.4(5)
C2 C3 Rh1 B6 141.5(3)
C9 C3 Rh1 B6 -99.8(5)
C4 C3 Rh1 B4 -133.4(3)
C2 C3 Rh1 B4 -15.4(4)
C9 C3 Rh1 B4 103.3(5)
C4 C3 Rh1 C5 -38.4(3)
C2 C3 Rh1 C5 79.7(3)
C9 C3 Rh1 C5 -161.6(5)
C4 C3 Rh1 C1 -80.8(3)
C2 C3 Rh1 C1 37.3(2)
C9 C3 Rh1 C1 155.9(5)
C4 C3 Rh1 C2 -118.1(3)
C9 C3 Rh1 C2 118.7(5)
C2 C3 Rh1 C4 118.1(3)
C9 C3 Rh1 C4 -123.3(5)
C4 C3 Rh1 Fe1 123.6(2)
C2 C3 Rh1 Fe1 -118.33(19)
C9 C3 Rh1 Fe1 0.3(5)
C21 Fe1 Rh1 B1 129.4(2)
C22 Fe1 Rh1 B1 153.3(12)
B5 Fe1 Rh1 B1 -157.5(2)
B2 Fe1 Rh1 B1 -79.15(18)
Fe3 Fe1 Rh1 B1 -33.81(14)
Fe2 Fe1 Rh1 B1 25.23(14)
Rh2 Fe1 Rh1 B1 -122.21(14)
C21 Fe1 Rh1 B5 -73.1(2)
C22 Fe1 Rh1 B5 -49.2(12)
B1 Fe1 Rh1 B5 157.5(2)
B2 Fe1 Rh1 B5 78.32(18)
Fe3 Fe1 Rh1 B5 123.66(14)
Fe2 Fe1 Rh1 B5 -177.30(14)
Rh2 Fe1 Rh1 B5 35.27(14)
C21 Fe1 Rh1 B6 -177.23(18)
C22 Fe1 Rh1 B6 -153.3(12)
B1 Fe1 Rh1 B6 53.35(17)
B5 Fe1 Rh1 B6 -104.12(17)
B2 Fe1 Rh1 B6 -25.80(15)
Fe3 Fe1 Rh1 B6 19.54(10)
Fe2 Fe1 Rh1 B6 78.58(10)
Rh2 Fe1 Rh1 B6 -68.86(10)
C21 Fe1 Rh1 B4 -125.64(18)
C22 Fe1 Rh1 B4 -101.7(12)
B1 Fe1 Rh1 B4 104.94(17)
B5 Fe1 Rh1 B4 -52.53(17)
B2 Fe1 Rh1 B4 25.79(14)
Fe3 Fe1 Rh1 B4 71.13(10)
Fe2 Fe1 Rh1 B4 130.17(10)
Rh2 Fe1 Rh1 B4 -17.27(10)
C21 Fe1 Rh1 C5 100.8(4)
C22 Fe1 Rh1 C5 124.7(13)
B1 Fe1 Rh1 C5 -28.6(4)
B5 Fe1 Rh1 C5 173.9(4)
B2 Fe1 Rh1 C5 -107.8(4)
Fe3 Fe1 Rh1 C5 -62.4(4)
Fe2 Fe1 Rh1 C5 -3.4(4)
Rh2 Fe1 Rh1 C5 -150.8(4)
C21 Fe1 Rh1 C1 -47.8(3)
C22 Fe1 Rh1 C1 -23.9(13)
B1 Fe1 Rh1 C1 -177.2(3)
B5 Fe1 Rh1 C1 25.3(3)
B2 Fe1 Rh1 C1 103.6(3)
Fe3 Fe1 Rh1 C1 148.9(3)
Fe2 Fe1 Rh1 C1 -152.0(3)
Rh2 Fe1 Rh1 C1 60.5(3)
C21 Fe1 Rh1 C2 -13.4(2)
C22 Fe1 Rh1 C2 10.5(12)
B1 Fe1 Rh1 C2 -142.82(19)
B5 Fe1 Rh1 C2 59.70(19)
B2 Fe1 Rh1 C2 138.02(17)
Fe3 Fe1 Rh1 C2 -176.63(13)
Fe2 Fe1 Rh1 C2 -117.59(13)
Rh2 Fe1 Rh1 C2 94.97(13)
C21 Fe1 Rh1 C4 67.3(2)
C22 Fe1 Rh1 C4 91.2(12)
B1 Fe1 Rh1 C4 -62.1(2)
B5 Fe1 Rh1 C4 140.4(2)
B2 Fe1 Rh1 C4 -141.26(18)
Fe3 Fe1 Rh1 C4 -95.91(14)
Fe2 Fe1 Rh1 C4 -36.88(14)
Rh2 Fe1 Rh1 C4 175.69(14)
C21 Fe1 Rh1 C3 27.70(19)
C22 Fe1 Rh1 C3 51.6(12)
B1 Fe1 Rh1 C3 -101.72(18)
B5 Fe1 Rh1 C3 100.81(18)
B2 Fe1 Rh1 C3 179.13(15)
Fe3 Fe1 Rh1 C3 -135.53(12)
Fe2 Fe1 Rh1 C3 -76.49(12)
Rh2 Fe1 Rh1 C3 136.07(12)
B4 B5 Rh2 B2 83.26(19)
Rh1 B5 Rh2 B2 51.5(3)
Fe1 B5 Rh2 B2 -17.65(15)
B4 B5 Rh2 B3 35.35(18)
Rh1 B5 Rh2 B3 3.6(2)
Fe1 B5 Rh2 B3 -65.56(13)
Rh1 B5 Rh2 B4 -31.72(19)
Fe1 B5 Rh2 B4 -100.91(17)
B4 B5 Rh2 C12 -82.5(2)
Rh1 B5 Rh2 C12 -114.2(2)
Fe1 B5 Rh2 C12 176.61(16)
B4 B5 Rh2 C11 -108.0(2)
Rh1 B5 Rh2 C11 -139.8(3)
Fe1 B5 Rh2 C11 151.05(16)
B4 B5 Rh2 C13 -115.0(7)
Rh1 B5 Rh2 C13 -146.8(6)
Fe1 B5 Rh2 C13 144.1(6)
B4 B5 Rh2 C15 -144.1(2)
Rh1 B5 Rh2 C15 -175.8(2)
Fe1 B5 Rh2 C15 115.03(16)
B4 B5 Rh2 C14 -162.7(2)
Rh1 B5 Rh2 C14 165.6(2)
Fe1 B5 Rh2 C14 96.4(2)
B4 B5 Rh2 Fe1 100.91(17)
Rh1 B5 Rh2 Fe1 69.2(2)
B3 B2 Rh2 B5 -77.3(2)
Fe3 B2 Rh2 B5 -46.1(3)
Fe1 B2 Rh2 B5 17.42(15)
Fe3 B2 Rh2 B3 31.22(19)
Fe1 B2 Rh2 B3 94.71(19)
B3 B2 Rh2 B4 -26.7(2)
Fe3 B2 Rh2 B4 4.5(2)
Fe1 B2 Rh2 B4 67.99(13)
B3 B2 Rh2 C12 87.7(3)
Fe3 B2 Rh2 C12 118.9(3)
Fe1 B2 Rh2 C12 -177.59(17)
B3 B2 Rh2 C11 135.2(5)
Fe3 B2 Rh2 C11 166.4(4)
Fe1 B2 Rh2 C11 -130.1(5)
B3 B2 Rh2 C13 109.8(3)
Fe3 B2 Rh2 C13 141.0(3)
Fe1 B2 Rh2 C13 -155.5(2)
B3 B2 Rh2 C15 169.3(2)
Fe3 B2 Rh2 C15 -159.5(2)
Fe1 B2 Rh2 C15 -96.00(19)
B3 B2 Rh2 C14 145.2(3)
Fe3 B2 Rh2 C14 176.4(3)
Fe1 B2 Rh2 C14 -120.1(2)
B3 B2 Rh2 Fe1 -94.71(19)
Fe3 B2 Rh2 Fe1 -63.49(19)
B6 B3 Rh2 B5 -4.0(3)
B2 B3 Rh2 B5 107.2(2)
B4 B3 Rh2 B5 -36.44(19)
Fe3 B3 Rh2 B5 75.9(2)
Fe4 B3 Rh2 B5 -114.2(6)
B6 B3 Rh2 B2 -111.2(3)
B4 B3 Rh2 B2 -143.6(3)
Fe3 B3 Rh2 B2 -31.3(2)
Fe4 B3 Rh2 B2 138.6(7)
B6 B3 Rh2 B4 32.4(2)
B2 B3 Rh2 B4 143.6(3)
Fe3 B3 Rh2 B4 112.3(3)
Fe4 B3 Rh2 B4 -77.8(6)
B6 B3 Rh2 C12 125.2(3)
B2 B3 Rh2 C12 -123.6(3)
B4 B3 Rh2 C12 92.8(3)
Fe3 B3 Rh2 C12 -154.9(3)
Fe4 B3 Rh2 C12 15.0(7)
B6 B3 Rh2 C11 94.1(3)
B2 B3 Rh2 C11 -154.7(3)
B4 B3 Rh2 C11 61.7(3)
Fe3 B3 Rh2 C11 174.0(2)
Fe4 B3 Rh2 C11 -16.1(8)
B6 B3 Rh2 C13 164.1(3)
B2 B3 Rh2 C13 -84.7(3)
B4 B3 Rh2 C13 131.7(3)
Fe3 B3 Rh2 C13 -116.0(3)
Fe4 B3 Rh2 C13 53.9(7)
B6 B3 Rh2 C15 172.1(11)
B2 B3 Rh2 C15 -76.7(12)
B4 B3 Rh2 C15 139.7(11)
Fe3 B3 Rh2 C15 -108.0(11)
Fe4 B3 Rh2 C15 61.9(14)
B6 B3 Rh2 C14 -165.1(3)
B2 B3 Rh2 C14 -53.9(3)
B4 B3 Rh2 C14 162.5(3)
Fe3 B3 Rh2 C14 -85.2(3)
Fe4 B3 Rh2 C14 84.7(7)
B6 B3 Rh2 Fe1 -53.6(2)
B2 B3 Rh2 Fe1 57.58(17)
B4 B3 Rh2 Fe1 -86.02(17)
Fe3 B3 Rh2 Fe1 26.30(16)
Fe4 B3 Rh2 Fe1 -163.8(6)
B3 B4 Rh2 B5 130.2(2)
B6 B4 Rh2 B5 101.3(3)
Rh1 B4 Rh2 B5 28.03(17)
B3 B4 Rh2 B2 26.8(2)
B6 B4 Rh2 B2 -2.1(2)
B5 B4 Rh2 B2 -103.4(2)
Rh1 B4 Rh2 B2 -75.3(2)
B6 B4 Rh2 B3 -28.9(2)
B5 B4 Rh2 B3 -130.2(2)
Rh1 B4 Rh2 B3 -102.2(2)
B3 B4 Rh2 C12 -106.4(3)
B6 B4 Rh2 C12 -135.3(3)
B5 B4 Rh2 C12 123.4(3)
Rh1 B4 Rh2 C12 151.5(2)
B3 B4 Rh2 C11 -146.4(2)
B6 B4 Rh2 C11 -175.3(3)
B5 B4 Rh2 C11 83.4(2)
Rh1 B4 Rh2 C11 111.5(2)
B3 B4 Rh2 C13 -79.6(3)
B6 B4 Rh2 C13 -108.5(3)
B5 B4 Rh2 C13 150.2(2)
Rh1 B4 Rh2 C13 178.2(2)
B3 B4 Rh2 C15 -171.8(2)
B6 B4 Rh2 C15 159.3(2)
B5 B4 Rh2 C15 58.0(3)
Rh1 B4 Rh2 C15 86.0(3)
B3 B4 Rh2 C14 -116.9(9)
B6 B4 Rh2 C14 -145.9(9)
B5 B4 Rh2 C14 112.9(9)
Rh1 B4 Rh2 C14 140.9(9)
B3 B4 Rh2 Fe1 76.90(16)
B6 B4 Rh2 Fe1 48.0(2)
B5 B4 Rh2 Fe1 -53.30(15)
Rh1 B4 Rh2 Fe1 -25.27(13)
C13 C12 Rh2 B5 -159.2(4)
C11 C12 Rh2 B5 -44.0(4)
C18 C12 Rh2 B5 71.5(9)
C13 C12 Rh2 B2 39.2(4)
C11 C12 Rh2 B2 154.3(3)
C18 C12 Rh2 B2 -90.1(9)
C13 C12 Rh2 B3 94.9(4)
C11 C12 Rh2 B3 -149.9(3)
C18 C12 Rh2 B3 -34.3(9)
C13 C12 Rh2 B4 147.2(3)
C11 C12 Rh2 B4 -97.7(3)
C18 C12 Rh2 B4 17.9(9)
C13 C12 Rh2 C11 -115.2(4)
C18 C12 Rh2 C11 115.6(10)
C11 C12 Rh2 C13 115.2(4)
C18 C12 Rh2 C13 -129.3(11)
C13 C12 Rh2 C15 -77.9(4)
C11 C12 Rh2 C15 37.3(3)
C18 C12 Rh2 C15 152.9(10)
C13 C12 Rh2 C14 -35.7(3)
C11 C12 Rh2 C14 79.5(3)
C18 C12 Rh2 C14 -165.0(10)
C13 C12 Rh2 Fe1 -105(3)
C11 C12 Rh2 Fe1 10(3)
C18 C12 Rh2 Fe1 125(3)
C15 C11 Rh2 B5 -99.1(3)
C12 C11 Rh2 B5 145.7(3)
C17 C11 Rh2 B5 22.6(7)
C15 C11 Rh2 B2 48.9(7)
C12 C11 Rh2 B2 -66.2(7)
C17 C11 Rh2 B2 170.7(7)
C15 C11 Rh2 B3 165.5(3)
C12 C11 Rh2 B3 50.3(4)
C17 C11 Rh2 B3 -72.8(8)
C15 C11 Rh2 B4 -150.1(3)
C12 C11 Rh2 B4 94.8(3)
C17 C11 Rh2 B4 -28.4(8)
C15 C11 Rh2 C12 115.1(4)
C17 C11 Rh2 C12 -123.1(9)
C15 C11 Rh2 C13 77.8(4)
C12 C11 Rh2 C13 -37.4(3)
C17 C11 Rh2 C13 -160.5(8)
C12 C11 Rh2 C15 -115.1(4)
C17 C11 Rh2 C15 121.7(9)
C15 C11 Rh2 C14 37.6(3)
C12 C11 Rh2 C14 -77.6(4)
C17 C11 Rh2 C14 159.3(8)
C15 C11 Rh2 Fe1 -64.0(3)
C12 C11 Rh2 Fe1 -179.1(3)
C17 C11 Rh2 Fe1 57.7(8)
C14 C13 Rh2 B5 -70.7(9)
C12 C13 Rh2 B5 47.6(9)
C19 C13 Rh2 B5 167.2(8)
C14 C13 Rh2 B2 91.1(4)
C12 C13 Rh2 B2 -150.6(4)
C19 C13 Rh2 B2 -31.0(10)
C14 C13 Rh2 B3 141.4(3)
C12 C13 Rh2 B3 -100.4(3)
C19 C13 Rh2 B3 19.2(11)
C14 C13 Rh2 B4 -165.5(3)
C12 C13 Rh2 B4 -47.2(4)
C19 C13 Rh2 B4 72.4(11)
C14 C13 Rh2 C12 -118.3(5)
C19 C13 Rh2 C12 119.6(12)
C14 C13 Rh2 C11 -78.6(3)
C12 C13 Rh2 C11 39.6(3)
C19 C13 Rh2 C11 159.2(11)
C14 C13 Rh2 C15 -37.3(3)
C12 C13 Rh2 C15 81.0(4)
C19 C13 Rh2 C15 -159.4(11)
C12 C13 Rh2 C14 118.3(5)
C19 C13 Rh2 C14 -122.1(12)
C14 C13 Rh2 Fe1 56.2(4)
C12 C13 Rh2 Fe1 174.5(3)
C19 C13 Rh2 Fe1 -65.9(11)
C11 C15 Rh2 B5 86.3(3)
C14 C15 Rh2 B5 -156.9(4)
C16 C15 Rh2 B5 -35.3(8)
C11 C15 Rh2 B2 -159.7(3)
C14 C15 Rh2 B2 -42.9(4)
C16 C15 Rh2 B2 78.7(8)
C11 C15 Rh2 B3 -89.8(12)
C14 C15 Rh2 B3 27.1(13)
C16 C15 Rh2 B3 148.6(11)
C11 C15 Rh2 B4 44.2(4)
C14 C15 Rh2 B4 161.0(3)
C16 C15 Rh2 B4 -77.4(8)
C11 C15 Rh2 C12 -39.7(3)
C14 C15 Rh2 C12 77.2(4)
C16 C15 Rh2 C12 -161.3(8)
C14 C15 Rh2 C11 116.8(5)
C16 C15 Rh2 C11 -121.6(9)
C11 C15 Rh2 C13 -81.2(4)
C14 C15 Rh2 C13 35.7(4)
C16 C15 Rh2 C13 157.2(8)
C11 C15 Rh2 C14 -116.8(5)
C16 C15 Rh2 C14 121.6(9)
C11 C15 Rh2 Fe1 138.6(3)
C14 C15 Rh2 Fe1 -104.5(3)
C16 C15 Rh2 Fe1 17.0(8)
C13 C14 Rh2 B5 150.0(4)
C15 C14 Rh2 B5 31.9(4)
C20 C14 Rh2 B5 -89.4(9)
C13 C14 Rh2 B2 -94.8(4)
C15 C14 Rh2 B2 147.2(3)
C20 C14 Rh2 B2 25.9(9)
C13 C14 Rh2 B3 -56.3(4)
C15 C14 Rh2 B3 -174.4(3)
C20 C14 Rh2 B3 64.3(10)
C13 C14 Rh2 B4 48.5(11)
C15 C14 Rh2 B4 -69.5(11)
C20 C14 Rh2 B4 169.2(9)
C13 C14 Rh2 C12 36.8(4)
C15 C14 Rh2 C12 -81.2(4)
C20 C14 Rh2 C12 157.5(10)
C13 C14 Rh2 C11 81.1(4)
C15 C14 Rh2 C11 -37.0(3)
C20 C14 Rh2 C11 -158.3(10)
C15 C14 Rh2 C13 -118.0(5)
C20 C14 Rh2 C13 120.7(11)
C13 C14 Rh2 C15 118.0(5)
C20 C14 Rh2 C15 -121.3(11)
C13 C14 Rh2 Fe1 -146.7(3)
C15 C14 Rh2 Fe1 95.2(3)
C20 C14 Rh2 Fe1 -26.1(10)
C21 Fe1 Rh2 B5 48.75(18)
C22 Fe1 Rh2 B5 137.83(19)
B1 Fe1 Rh2 B5 -76.95(17)
B2 Fe1 Rh2 B5 -158.09(19)
Fe3 Fe1 Rh2 B5 -121.43(13)
Fe2 Fe1 Rh2 B5 -121.04(13)
Rh1 Fe1 Rh2 B5 -35.33(13)
C21 Fe1 Rh2 B2 -153.16(19)
C22 Fe1 Rh2 B2 -64.09(18)
B1 Fe1 Rh2 B2 81.14(18)
B5 Fe1 Rh2 B2 158.09(19)
Fe3 Fe1 Rh2 B2 36.65(13)
Fe2 Fe1 Rh2 B2 37.05(14)
Rh1 Fe1 Rh2 B2 122.75(13)
C21 Fe1 Rh2 B3 153.02(17)
C22 Fe1 Rh2 B3 -117.90(17)
B1 Fe1 Rh2 B3 27.32(16)
B5 Fe1 Rh2 B3 104.27(17)
B2 Fe1 Rh2 B3 -53.82(17)
Fe3 Fe1 Rh2 B3 -17.16(11)
Fe2 Fe1 Rh2 B3 -16.77(11)
Rh1 Fe1 Rh2 B3 68.94(11)
C21 Fe1 Rh2 B4 101.28(16)
C22 Fe1 Rh2 B4 -169.65(16)
B1 Fe1 Rh2 B4 -24.43(15)
B5 Fe1 Rh2 B4 52.52(16)
B2 Fe1 Rh2 B4 -105.56(17)
Fe3 Fe1 Rh2 B4 -68.91(10)
Fe2 Fe1 Rh2 B4 -68.52(11)
Rh1 Fe1 Rh2 B4 17.19(10)
C21 Fe1 Rh2 C12 -7(3)
C22 Fe1 Rh2 C12 82(3)
B1 Fe1 Rh2 C12 -133(3)
B5 Fe1 Rh2 C12 -56(3)
B2 Fe1 Rh2 C12 146(3)
Fe3 Fe1 Rh2 C12 -177(3)
Fe2 Fe1 Rh2 C12 -177(3)
Rh1 Fe1 Rh2 C12 -91(3)
C21 Fe1 Rh2 C11 2.0(2)
C22 Fe1 Rh2 C11 91.1(2)
B1 Fe1 Rh2 C11 -123.7(2)
B5 Fe1 Rh2 C11 -46.7(2)
B2 Fe1 Rh2 C11 155.2(2)
Fe3 Fe1 Rh2 C11 -168.18(18)
Fe2 Fe1 Rh2 C11 -167.78(18)
Rh1 Fe1 Rh2 C11 -82.07(18)
C21 Fe1 Rh2 C13 -108.0(3)
C22 Fe1 Rh2 C13 -18.9(3)
B1 Fe1 Rh2 C13 126.3(3)
B5 Fe1 Rh2 C13 -156.8(3)
B2 Fe1 Rh2 C13 45.2(3)
Fe3 Fe1 Rh2 C13 81.8(3)
Fe2 Fe1 Rh2 C13 82.2(3)
Rh1 Fe1 Rh2 C13 167.9(3)
C21 Fe1 Rh2 C15 -33.9(2)
C22 Fe1 Rh2 C15 55.2(2)
B1 Fe1 Rh2 C15 -159.6(2)
B5 Fe1 Rh2 C15 -82.6(2)
B2 Fe1 Rh2 C15 119.3(2)
Fe3 Fe1 Rh2 C15 155.95(18)
Fe2 Fe1 Rh2 C15 156.35(18)
Rh1 Fe1 Rh2 C15 -117.94(18)
C21 Fe1 Rh2 C14 -75.0(2)
C22 Fe1 Rh2 C14 14.0(2)
B1 Fe1 Rh2 C14 159.3(2)
B5 Fe1 Rh2 C14 -123.8(2)
B2 Fe1 Rh2 C14 78.1(2)
Fe3 Fe1 Rh2 C14 114.8(2)
Fe2 Fe1 Rh2 C14 115.2(2)
Rh1 Fe1 Rh2 C14 -159.1(2)
